data_2004758
loop_
_publ_author_name
'Frenzen, G.'
'Yakubovich, O. V.'
'Mel'nikov, O. K.'

_publ_contact_author 'Gerlinde Frenzen'
_publ_section_title
;
 A New Synthetic Fluoride Phosphate of Mixed-Valence Iron:
 Cs~8~Fe~8~^3+^Fe~7~^2+^F~10~(PO~4~)~12~
;
_journal_issue 4
_journal_name_full 'Acta Crystallographica Section C'
_journal_page_first 749
_journal_page_last 753
_journal_paper_doi 10.1107/S0108270195015472
_journal_volume 52
_journal_year 1996
_chemical_formula_moiety 'Cs8 Fe15 F10 (P O4 )12 '
_chemical_formula_sum 'Cs8 F10 Fe15 O48 P12'
_chemical_formula_weight 3230.67
_chemical_name_systematic
;
 ?
;
_space_group_IT_number 15
_symmetry_cell_setting monoclinic
_symmetry_space_group_name_Hall '-C 2yc'
_symmetry_space_group_name_H-M 'C 1 2/c 1'
_audit_creation_method SHELXL
_cell_angle_alpha 90.00
_cell_angle_beta 109.98(6)
_cell_angle_gamma 90.00
_cell_formula_units_Z 4
_cell_length_a 21.316(11)
_cell_length_b 12.296(7)
_cell_length_c 20.686(8)
_cell_measurement_reflns_used 24
_cell_measurement_temperature 293(2)
_cell_measurement_theta_max 13
_cell_measurement_theta_min 10
_cell_volume 5096(5)
_computing_cell_refinement 'CAD4 EXPRESS'
_computing_data_collection 'CAD4 EXPRESS (Enraf-Nonius, 1994)'
_computing_data_reduction 'XCAD4 (Sheldrick, 1992)'
_computing_molecular_graphics
;
TROMPLEU (Gravereau, Larroche & leLirzin, 1991) and
ZORTEP (Zsolnai, 1994)
;
_computing_publication_material SHELXL93
_computing_structure_refinement 'SHELXL93 (Sheldrick, 1993)'
_computing_structure_solution 'SHELXS86 (Sheldrick, 1990)'
_diffrn_ambient_temperature 293(2)
_diffrn_measurement_device 'Enraf Nonius CAD4'
_diffrn_measurement_method '\w scans'
_diffrn_radiation_monochromator graphite
_diffrn_radiation_source 'fine-focus sealed tube'
_diffrn_radiation_type MoK\a
_diffrn_radiation_wavelength 0.71073
_diffrn_reflns_av_R_equivalents 0.0189
_diffrn_reflns_av_sigmaI/netI 0.0303
_diffrn_reflns_limit_h_max 27
_diffrn_reflns_limit_h_min -28
_diffrn_reflns_limit_k_max 0
_diffrn_reflns_limit_k_min -16
_diffrn_reflns_limit_l_max 27
_diffrn_reflns_limit_l_min -2
_diffrn_reflns_number 6995
_diffrn_reflns_theta_max 28
_diffrn_reflns_theta_min 2.6
_diffrn_standards_decay_% 0.98
_diffrn_standards_interval_count 250
_diffrn_standards_interval_time 120
_diffrn_standards_number 3
_exptl_absorpt_coefficient_mu 10.298
_exptl_absorpt_correction_T_max 0.96
_exptl_absorpt_correction_T_min 0.66
_exptl_absorpt_correction_type '\y scans'
_exptl_crystal_colour 'dark brown'
_exptl_crystal_density_diffrn 4.211
_exptl_crystal_density_meas ?
_exptl_crystal_description Sphere
_exptl_crystal_F_000 5936
_exptl_crystal_size_rad 0.024
_refine_diff_density_max 1.221
_refine_diff_density_min -2.512
_refine_ls_extinction_coef 0.000336(13)
_refine_ls_extinction_method 'SHELXL93 (Sheldrick, 1993)'
_refine_ls_goodness_of_fit_all 1.077
_refine_ls_goodness_of_fit_obs 1.119
_refine_ls_matrix_type full
_refine_ls_number_parameters 433
_refine_ls_number_reflns 5917
_refine_ls_number_restraints 1
_refine_ls_restrained_S_all 1.078
_refine_ls_restrained_S_obs 1.119
_refine_ls_R_factor_all 0.0472
_refine_ls_R_factor_obs 0.0357
_refine_ls_shift/esd_max -0.004
_refine_ls_shift/esd_mean 0.000
_refine_ls_structure_factor_coef Fsqd
_refine_ls_weighting_details 'w = 1/[\s^2^(Fo^2^)+(0.0392P)^2^+94.7503P] where P=(Fo^2^+2Fc^2^)/3'
_refine_ls_weighting_scheme calc
_refine_ls_wR_factor_all 0.0899
_refine_ls_wR_factor_obs 0.0847
_reflns_number_observed 5136
_reflns_number_total 6156
_reflns_observed_criterion >2sigma(I)
_cod_data_source_file jz1087.cif
_cod_data_source_block sphere2
_cod_depositor_comments
;
The following automatic conversions were performed:

'_geom_bond_publ_flag' value 'Y' changed to 'y' according to
/home/saulius/struct/CIF-dictionaries/cif_core.dic dictionary named
'cif_core.dic' version 2.4.1 from 2010-06-29 (33
times).

'_geom_angle_publ_flag' value 'Y' changed to 'y' according
to /home/saulius/struct/CIF-dictionaries/cif_core.dic dictionary
named 'cif_core.dic' version 2.4.1 from 2010-06-29 (96 times).

Automatic conversion script
Id: cif_fix_values 1715 2011-07-08 13:25:40Z adriana 

The following automatic conversions were performed:

'_exptl_crystal_density_meas' value 'no measurement' was changed to
'?' - the value is perceived as not measured.

Automatic conversion script
Id: cif_fix_values 3008 2015-01-20 13:52:24Z robertas 

The following automatic conversions were performed:

'_refine_ls_weighting_scheme' value 'calc w =
1/[\s^2^(Fo^2^)+(0.0392P)^2^+94.7503P] where P=(Fo^2^+2Fc^2^)/3' was
changed to 'calc'. New tag '_refine_ls_weighting_details' was
created. The value of the new tag was set to 'w =
1/[\s^2^(Fo^2^)+(0.0392P)^2^+94.7503P] where P=(Fo^2^+2Fc^2^)/3'.

Automatic conversion script
Id: cif_fix_values 3143 2015-03-26 13:38:13Z robertas 
;
_cod_original_cell_volume 5096.(4)
_cod_original_sg_symbol_H-M 'C 2/c'
_cod_database_code 2004758

loop_
_symmetry_equiv_pos_as_xyz
'x, y, z'
'-x, y, -z+1/2'
'x+1/2, y+1/2, z'
'-x+1/2, y+1/2, -z+1/2'
'-x, -y, -z'
'x, -y, z-1/2'
'-x+1/2, -y+1/2, -z'
'x+1/2, -y+1/2, z-1/2'

loop_
_atom_site_aniso_label
_atom_site_aniso_U_11
_atom_site_aniso_U_22
_atom_site_aniso_U_33
_atom_site_aniso_U_12
_atom_site_aniso_U_13
_atom_site_aniso_U_23
Cs1 0.0158(2) 0.0154(2) 0.0146(2) -0.00202(15) 0.00597(14) -0.00152(15)
Cs2 0.0167(2) 0.0159(2) 0.0163(2) -0.00056(15) 0.00629(15) 0.0001(2)
Cs3 0.0186(2) 0.0183(2) 0.0162(2) 0.0013(2) 0.00629(15) 0.0014(2)
Fe1 0.0054(5) 0.0038(5) 0.0049(5) 0.0014(4) 0.0019(4) 0.0003(4)
Fe2 0.0095(6) 0.0277(8) 0.0089(6) 0.000 -0.0001(5) 0.000
Fe3 0.0053(6) 0.0323(9) 0.0087(6) 0.000 0.0028(5) 0.000
Fe31 0.0053(6) 0.0323(9) 0.0087(6) 0.000 0.0028(5) 0.000
Fe4 0.0202(5) 0.0106(5) 0.0082(4) 0.0090(4) 0.0023(4) -0.0008(4)
Fe41 0.0202(5) 0.0106(5) 0.0082(4) 0.0090(4) 0.0023(4) -0.0008(4)
Fe5 0.0048(3) 0.0043(4) 0.0046(3) -0.0002(3) 0.0013(3) -0.0006(3)
Fe6 0.0040(3) 0.0028(4) 0.0070(4) 0.0001(3) 0.0018(3) 0.0001(3)
Fe7 0.0040(3) 0.0035(4) 0.0067(4) 0.0004(3) 0.0024(3) 0.0005(3)
Fe8 0.0035(3) 0.0034(4) 0.0074(4) -0.0002(3) 0.0022(3) -0.0001(3)
Fe9 0.0273(5) 0.0162(5) 0.0106(4) 0.0117(4) 0.0035(4) -0.0001(4)
P1 0.0044(6) 0.0064(7) 0.0050(6) -0.0013(5) 0.0015(5) 0.0004(5)
P2 0.0034(6) 0.0073(7) 0.0079(7) 0.0019(5) 0.0008(5) 0.0000(5)
P3 0.0113(7) 0.0029(6) 0.0080(7) 0.0000(5) 0.0045(5) -0.0007(5)
P4 0.0044(6) 0.0074(7) 0.0079(6) -0.0016(5) 0.0016(5) 0.0020(5)
P5 0.0054(6) 0.0051(7) 0.0073(6) 0.0011(5) 0.0008(5) 0.0006(5)
P6 0.0062(6) 0.0037(6) 0.0059(6) -0.0009(5) 0.0016(5) -0.0011(5)
F1 0.022(3) 0.032(4) 0.020(3) 0.000 -0.002(2) 0.000
F2 0.030(3) 0.028(4) 0.028(3) 0.000 0.009(3) 0.000
F3 0.017(2) 0.008(2) 0.014(2) -0.0009(14) 0.0019(14) -0.0027(14)
F4 0.014(2) 0.015(2) 0.011(2) -0.0054(14) 0.0064(14) 0.0002(14)
F5 0.009(2) 0.016(2) 0.010(2) 0.0076(14) 0.0019(13) 0.0020(14)
F6 0.030(2) 0.025(2) 0.012(2) -0.002(2) 0.005(2) 0.002(2)
O1 0.004(2) 0.022(3) 0.024(2) 0.003(2) 0.001(2) 0.018(2)
O2 0.011(2) 0.012(2) 0.020(2) 0.002(2) 0.005(2) 0.002(2)
O3 0.021(2) 0.016(2) 0.021(2) 0.008(2) 0.006(2) 0.011(2)
O4 0.011(2) 0.021(2) 0.015(2) 0.002(2) 0.009(2) -0.003(2)
O5 0.009(2) 0.014(2) 0.022(2) 0.000(2) 0.011(2) 0.001(2)
O6 0.010(2) 0.016(2) 0.022(2) -0.007(2) 0.000(2) 0.000(2)
O7 0.012(2) 0.015(2) 0.007(2) 0.006(2) 0.002(2) 0.003(2)
O8 0.009(2) 0.010(2) 0.011(2) 0.001(2) 0.000(2) 0.001(2)
O9 0.033(3) 0.009(2) 0.027(3) -0.003(2) 0.024(2) -0.002(2)
O10 0.016(2) 0.011(2) 0.004(2) -0.002(2) 0.000(2) 0.000(2)
O11 0.010(2) 0.008(2) 0.016(2) -0.004(2) 0.004(2) -0.002(2)
O12 0.009(2) 0.017(2) 0.022(2) 0.002(2) -0.001(2) -0.011(2)
O13 0.013(2) 0.024(3) 0.018(2) -0.006(2) 0.008(2) -0.009(2)
O14 0.009(2) 0.014(2) 0.011(2) 0.000(2) 0.006(2) -0.001(2)
O15 0.008(2) 0.020(2) 0.013(2) 0.001(2) 0.004(2) 0.008(2)
O16 0.019(2) 0.019(2) 0.020(2) 0.008(2) 0.012(2) 0.009(2)
O17 0.016(2) 0.019(2) 0.008(2) -0.009(2) 0.007(2) -0.005(2)
O18 0.012(2) 0.008(2) 0.010(2) -0.004(2) 0.004(2) 0.001(2)
O19 0.022(2) 0.006(2) 0.009(2) -0.006(2) 0.007(2) -0.005(2)
O20 0.019(2) 0.008(2) 0.026(2) 0.004(2) 0.010(2) -0.003(2)
O21 0.015(2) 0.014(2) 0.011(2) 0.003(2) -0.001(2) -0.004(2)
O22 0.013(2) 0.009(2) 0.028(3) -0.006(2) 0.011(2) 0.000(2)
O23 0.006(2) 0.020(3) 0.033(3) 0.003(2) 0.007(2) 0.001(2)
O24 0.023(2) 0.013(2) 0.013(2) -0.005(2) -0.003(2) 0.002(2)

loop_
_atom_site_label
_atom_site_occupancy
_atom_site_fract_x
_atom_site_fract_y
_atom_site_fract_z
_atom_site_U_iso_or_equiv
_atom_site_thermal_displace_type
_atom_site_calc_flag
_atom_site_refinement_flags
_atom_site_type_symbol
Cs1 1 .25811(2) .92236(3) .02653(2) .01508(10) Uani d . Cs
Cs2 1 .16648(2) .41782(3) .25379(2) .01613(10) Uani d . Cs
Cs3 1 .09046(2) .40938(4) .03250(2) .01762(10) Uani d . Cs
Cs4 .41(2) .4380(3) .4196(3) .0740(5) .0274(3) Uiso d P Cs
Cs4A .17(3) .4466(8) .4215(5) .0819(7) .0274(3) Uiso d P Cs
Cs4B .42(2) .4424(2) .4164(2) .0636(3) .0274(3) Uiso d P Cs
Fe1 1 .2500 .2500 .0000 .0047(2) Uani d S Fe
Fe2 1 .0000 .21852(12) .2500 .0162(3) Uani d S Fe
Fe3 .896(2) .0000 .74260(15) .2500 .0153(3) Uani d SP Fe
Fe31 .104(2) .0000 .6607(13) .2500 .0153(3) Uani d SP Fe
Fe4 .896(2) .08399(5) .99985(9) .24660(5) .0137(2) Uani d P Fe
Fe41 .104(2) .1335(5) 1.0518(7) .2466(4) .0137(2) Uani d P Fe
Fe5 1 .08579(4) .76056(7) -.00086(4) .0046(2) Uani d . Fe
Fe6 1 .46559(4) .92817(6) .14853(4) .0046(2) Uani d . Fe
Fe7 1 .22197(4) .66265(7) .15022(4) .0046(2) Uani d . Fe
Fe8 1 .21014(4) 1.16218(7) .14899(4) .0047(2) Uani d . Fe
Fe9 1 .35010(5) .26427(9) .25145(5) .0188(2) Uani d . Fe
P1 1 .36938(7) .70117(12) .13707(7) .0053(3) Uani d . P
P2 1 .04758(7) .20418(12) .13304(7) .0065(3) Uani d . P
P3 1 .27122(7) .40319(12) .13593(7) .0071(3) Uani d . P
P4 1 .06288(7) .64126(12) .13198(8) .0067(3) Uani d . P
P5 1 .36335(7) 1.13769(12) .13279(7) .0062(3) Uani d . P
P6 1 .14998(7) .91444(12) .13209(7) .0054(3) Uani d . P
F1 1 .0000 .4627(6) .2500 .0271(14) Uani d S F
F2 1 .5000 .4156(6) .2500 .0288(14) Uani d S F
F3 1 .4292(2) .8833(3) .0483(2) .0139(7) Uani d . F
F4 1 .1963(2) 1.1780(3) .0485(2) .0129(7) Uani d . F
F5 1 .1728(2) .6922(3) .0533(2) .0121(7) Uani d . F
F6 1 .2685(2) .6490(4) .2494(2) .0230(9) Uani d . F
O1 1 .1362(2) .6063(4) .1567(3) .0177(10) Uani d . O
O2 1 .3856(2) 1.0200(4) .1374(2) .0143(9) Uani d . O
O3 1 .3946(2) .5951(4) .1739(3) .0197(10) Uani d . O
O4 1 .5985(2) .4425(4) .1646(2) .0144(9) Uani d . O
O5 1 .3004(2) .7312(4) .1378(2) .0135(9) Uani d . O
O6 1 .4205(2) .2149(4) .1674(2) .0173(10) Uani d . O
O7 1 .3292(2) 1.1656(4) .0572(2) .0116(8) Uani d . O
O8 1 .0805(2) .2908(4) .3236(2) .0109(8) Uani d . O
O9 1 .2268(3) .3235(4) .1569(3) .0194(10) Uani d . O
O10 1 .1165(2) .8911(4) .0554(2) .0114(8) Uani d . O
O11 1 .2017(2) 1.0039(4) .1403(2) .0114(8) Uani d . O
O12 1 .0395(2) .3195(4) .1568(2) .0173(10) Uani d . O
O13 1 .5572(2) .2171(4) .1896(2) .0172(10) Uani d . O
O14 1 .1868(2) .6504(4) .3277(2) .0105(8) Uani d . O
O15 1 -.0442(2) .2968(4) -.0642(2) .0134(9) Uani d . O
O16 1 .5335(2) .6283(4) .1858(2) .0178(10) Uani d . O
O17 1 .3669(2) .6930(4) .0632(2) .0138(9) Uani d . O
O18 1 .3125(2) .3116(3) .3285(2) .0099(8) Uani d . O
O19 1 .2229(2) 1.1296(4) -.0673(2) .0122(9) Uani d . O
O20 1 .2578(2) .9835(4) -0.1289(3) .0168(9) Uani d . O
O21 1 -.0012(2) .1813(4) .0608(2) .0147(9) Uani d . O
O22 1 .0178(2) .5435(4) .1224(3) .0157(9) Uani d . O
O23 1 .1172(2) .1885(4) .1324(3) .0194(10) Uani d . O
O24 1 .3402(2) .3988(4) .1942(2) .0188(10) Uani d . O

loop_
_atom_type_symbol
_atom_type_description
_atom_type_scat_dispersion_real
_atom_type_scat_dispersion_imag
_atom_type_scat_source
O O 0.0106 0.0060 'International Tables Vol C Tables 4.2.6.8 and 6.1.1.4'
F F 0.0171 0.0103 'International Tables Vol C Tables 4.2.6.8 and 6.1.1.4'
P P 0.1023 0.0942 'International Tables Vol C Tables 4.2.6.8 and 6.1.1.4'
Fe Fe 0.3463 0.8444 'International Tables Vol C Tables 4.2.6.8 and 6.1.1.4'
Cs Cs -0.3680 2.1192 'International Tables Vol C Tables 4.2.6.8 and 6.1.1.4'

loop_
_geom_angle_atom_site_label_1
_geom_angle_atom_site_label_2
_geom_angle_atom_site_label_3
_geom_angle_site_symmetry_1
_geom_angle_site_symmetry_3
_geom_angle
_geom_angle_publ_flag
F5 Cs1 O17 7_565 7_565 86.32(12) ?
F5 Cs1 O19 7_565 . 95.87(11) ?
O17 Cs1 O19 7_565 . 91.53(13) ?
F5 Cs1 O2 7_565 . 96.87(11) ?
O17 Cs1 O2 7_565 . 171.41(12) ?
O19 Cs1 O2 . . 96.06(12) ?
F5 Cs1 O11 7_565 . 165.97(11) ?
O17 Cs1 O11 7_565 . 97.26(12) ?
O19 Cs1 O11 . . 97.59(11) ?
O2 Cs1 O11 . . 77.79(12) ?
F5 Cs1 O5 7_565 . 88.82(11) ?
O17 Cs1 O5 7_565 . 94.00(13) ?
O19 Cs1 O5 . . 172.96(11) ?
O2 Cs1 O5 . . 78.13(13) ?
O11 Cs1 O5 . . 77.42(12) ?
F5 Cs1 O10 7_565 . 135.74(11) ?
O17 Cs1 O10 7_565 . 52.25(11) ?
O19 Cs1 O10 . . 99.59(12) ?
O2 Cs1 O10 . . 122.10(11) ?
O11 Cs1 O10 . . 45.11(11) ?
O5 Cs1 O10 . . 80.47(11) ?
F5 Cs1 O20 7_565 . 52.63(11) ?
O17 Cs1 O20 7_565 . 78.52(12) ?
O19 Cs1 O20 . . 44.86(11) ?
O2 Cs1 O20 . . 109.75(13) ?
O11 Cs1 O20 . . 141.37(11) ?
O5 Cs1 O20 . . 140.82(11) ?
O10 Cs1 O20 . . 120.42(12) ?
F5 Cs1 O7 7_565 . 104.92(11) ?
O17 Cs1 O7 7_565 . 142.03(12) ?
O19 Cs1 O7 . . 51.82(11) ?
O2 Cs1 O7 . . 44.69(11) ?
O11 Cs1 O7 . . 80.56(11) ?
O5 Cs1 O7 . . 121.86(12) ?
O10 Cs1 O7 . . 117.24(11) ?
O20 Cs1 O7 . . 80.18(11) ?
F5 Cs1 F4 7_565 . 142.32(9) ?
O17 Cs1 F4 7_565 . 102.04(11) ?
O19 Cs1 F4 . . 47.82(10) ?
O2 Cs1 F4 . . 80.32(11) ?
O11 Cs1 F4 . . 50.22(10) ?
O5 Cs1 F4 . . 126.43(10) ?
O10 Cs1 F4 . . 70.85(10) ?
O20 Cs1 F4 . . 92.64(10) ?
O7 Cs1 F4 . . 48.08(10) ?
F5 Cs1 F5 7_565 . 95.09(10) ?
O17 Cs1 F5 7_565 . 47.50(10) ?
O19 Cs1 F5 . . 136.56(11) ?
O2 Cs1 F5 . . 124.07(10) ?
O11 Cs1 F5 . . 77.77(10) ?
O5 Cs1 F5 . . 47.71(10) ?
O10 Cs1 F5 . . 47.23(10) ?
O20 Cs1 F5 . . 120.60(11) ?
O7 Cs1 F5 . . 157.71(9) ?
F4 Cs1 F5 . . 117.78(9) ?
F5 Cs1 F3 7_565 . 46.57(10) ?
O17 Cs1 F3 7_565 . 131.65(11) ?
O19 Cs1 F3 . . 101.94(11) ?
O2 Cs1 F3 . . 50.43(11) ?
O11 Cs1 F3 . . 125.86(11) ?
O5 Cs1 F3 . . 77.53(10) ?
O10 Cs1 F3 . . 157.86(10) ?
O20 Cs1 F3 . . 79.32(12) ?
O7 Cs1 F3 . . 73.48(10) ?
F4 Cs1 F3 . . 121.42(8) ?
F5 Cs1 F3 . . 115.84(9) ?
O9 Cs2 O1 . . 83.86(14) ?
O9 Cs2 O12 . . 83.76(14) ?
O1 Cs2 O12 . . 85.70(14) ?
O9 Cs2 O2 . 4_545 175.63(13) ?
O1 Cs2 O2 . 4_545 97.19(14) ?
O12 Cs2 O2 . 4_545 100.54(13) ?
O9 Cs2 O11 . 4_545 96.55(14) ?
O1 Cs2 O11 . 4_545 98.39(13) ?
O12 Cs2 O11 . 4_545 175.90(13) ?
O2 Cs2 O11 4_545 4_545 79.10(12) ?
O9 Cs2 O8 . . 125.28(13) ?
O1 Cs2 O8 . . 132.41(12) ?
O12 Cs2 O8 . . 64.59(13) ?
O2 Cs2 O8 4_545 . 56.78(12) ?
O11 Cs2 O8 4_545 . 112.22(12) ?
O9 Cs2 O5 . 4_545 98.90(13) ?
O1 Cs2 O5 . 4_545 176.58(13) ?
O12 Cs2 O5 . 4_545 96.58(14) ?
O2 Cs2 O5 4_545 4_545 79.90(12) ?
O11 Cs2 O5 4_545 4_545 79.33(12) ?
O8 Cs2 O5 . 4_545 47.24(11) ?
O9 Cs2 O14 . . 130.84(12) ?
O1 Cs2 O14 . . 65.88(14) ?
O12 Cs2 O14 . . 128.28(12) ?
O2 Cs2 O14 4_545 . 46.67(11) ?
O11 Cs2 O14 4_545 . 54.24(11) ?
O8 Cs2 O14 . . 103.38(11) ?
O5 Cs2 O14 4_545 . 110.70(12) ?
O9 Cs2 O18 . . 66.22(14) ?
O1 Cs2 O18 . . 125.81(11) ?
O12 Cs2 O18 . . 130.78(12) ?
O2 Cs2 O18 4_545 . 109.96(12) ?
O11 Cs2 O18 4_545 . 46.32(12) ?
O8 Cs2 O18 . . 101.42(11) ?
O5 Cs2 O18 4_545 . 54.22(11) ?
O14 Cs2 O18 . . 100.45(11) ?
O9 Cs2 F1 . . 134.79(12) ?
O1 Cs2 F1 . . 83.13(12) ?
O12 Cs2 F1 . . 52.22(12) ?
O2 Cs2 F1 4_545 . 49.58(10) ?
O11 Cs2 F1 4_545 . 128.13(11) ?
O8 Cs2 F1 . . 49.36(12) ?
O5 Cs2 F1 4_545 . 96.23(12) ?
O14 Cs2 F1 . . 80.97(13) ?
O18 Cs2 F1 . . 149.26(10) ?
O9 Cs2 F6 . 4_545 50.83(11) ?
O1 Cs2 F6 . 4_545 134.19(12) ?
O12 Cs2 F6 . 4_545 83.30(12) ?
O2 Cs2 F6 4_545 4_545 128.52(11) ?
O11 Cs2 F6 4_545 4_545 93.72(11) ?
O8 Cs2 F6 . 4_545 80.71(11) ?
O5 Cs2 F6 4_545 4_545 48.85(11) ?
O14 Cs2 F6 . 4_545 147.18(11) ?
O18 Cs2 F6 . 4_545 47.48(10) ?
F1 Cs2 F6 . 4_545 121.94(13) ?
O9 Cs2 F6 . . 83.48(12) ?
O1 Cs2 F6 . . 50.53(12) ?
O12 Cs2 F6 . . 135.41(12) ?
O2 Cs2 F6 4_545 . 93.90(11) ?
O11 Cs2 F6 4_545 . 48.61(11) ?
O8 Cs2 F6 . . 149.84(11) ?
O5 Cs2 F6 4_545 . 127.56(11) ?
O14 Cs2 F6 . . 47.36(10) ?
O18 Cs2 F6 . . 80.81(11) ?
F1 Cs2 F6 . . 118.86(13) ?
F6 Cs2 F6 4_545 . 119.07(4) ?
F3 Cs3 O7 7_565 7_565 85.34(11) ?
F3 Cs3 O15 7_565 . 95.45(11) ?
O7 Cs3 O15 7_565 . 93.37(12) ?
F3 Cs3 O22 7_565 . 83.38(11) ?
O7 Cs3 O22 7_565 . 166.87(12) ?
O15 Cs3 O22 . . 94.37(12) ?
F3 Cs3 O22 7_565 5_565 52.47(11) ?
O7 Cs3 O22 7_565 5_565 79.33(12) ?
O15 Cs3 O22 . 5_565 44.61(11) ?
O22 Cs3 O22 . 5_565 98.92(12) ?
F3 Cs3 O12 7_565 . 134.24(11) ?
O7 Cs3 O12 7_565 . 140.39(12) ?
O15 Cs3 O12 . . 83.02(12) ?
O22 Cs3 O12 . . 51.41(12) ?
O22 Cs3 O12 5_565 . 120.52(11) ?
F3 Cs3 O9 7_565 . 128.29(11) ?
O7 Cs3 O9 7_565 . 81.47(11) ?
O15 Cs3 O9 . . 134.92(12) ?
O22 Cs3 O9 . . 100.35(12) ?
O22 Cs3 O9 5_565 . 160.63(11) ?
O12 Cs3 O9 . . 74.02(11) ?
F3 Cs3 O23 7_565 . 176.03(11) ?
O7 Cs3 O23 7_565 . 96.74(12) ?
O15 Cs3 O23 . . 87.82(12) ?
O22 Cs3 O23 . . 94.14(12) ?
O22 Cs3 O23 5_565 . 131.20(12) ?
O12 Cs3 O23 . . 43.86(11) ?
O9 Cs3 O23 . . 49.03(11) ?
F3 Cs3 O1 7_565 . 76.50(11) ?
O7 Cs3 O1 7_565 . 126.35(12) ?
O15 Cs3 O1 . . 137.78(11) ?
O22 Cs3 O1 . . 43.93(11) ?
O22 Cs3 O1 5_565 . 122.05(11) ?
O12 Cs3 O1 . . 74.78(11) ?
O9 Cs3 O1 . . 72.20(12) ?
O23 Cs3 O1 . . 99.56(12) ?
F3 Cs3 O20 7_565 7_565 85.51(11) ?
O7 Cs3 O20 7_565 7_565 81.74(12) ?
O15 Cs3 O20 . 7_565 174.93(11) ?
O22 Cs3 O20 . 7_565 90.68(12) ?
O22 Cs3 O20 5_565 7_565 134.82(12) ?
O12 Cs3 O20 . 7_565 99.90(12) ?
O9 Cs3 O20 . 7_565 43.24(12) ?
O23 Cs3 O20 . 7_565 91.43(12) ?
O1 Cs3 O20 . 7_565 47.28(11) ?
F3 Cs3 F4 7_565 1_545 133.74(10) ?
O7 Cs3 F4 7_565 1_545 49.54(10) ?
O15 Cs3 F4 . 1_545 96.68(11) ?
O22 Cs3 F4 . 1_545 139.51(10) ?
O22 Cs3 F4 5_565 1_545 116.07(10) ?
O12 Cs3 F4 . 1_545 91.54(10) ?
O9 Cs3 F4 . 1_545 47.10(10) ?
O23 Cs3 F4 . 1_545 47.73(10) ?
O1 Cs3 F4 . 1_545 119.00(10) ?
O20 Cs3 F4 7_565 1_545 79.15(10) ?
F3 Cs3 F3 7_565 3_445 99.90(9) ?
O7 Cs3 F3 7_565 3_445 141.39(11) ?
O15 Cs3 F3 . 3_445 48.19(10) ?
O22 Cs3 F3 . 3_445 48.08(10) ?
O22 Cs3 F3 5_565 3_445 74.31(11) ?
O12 Cs3 F3 . 3_445 46.93(11) ?
O9 Cs3 F3 . 3_445 120.89(10) ?
O23 Cs3 F3 . 3_445 80.59(10) ?
O1 Cs3 F3 . 3_445 91.78(10) ?
O20 Cs3 F3 7_565 3_445 136.58(10) ?
F4 Cs3 F3 1_545 3_445 121.06(9) ?
O6 Cs4 O4 . . 92.0(2) ?
O6 Cs4 O3 . . 91.2(2) ?
O4 Cs4 O3 . . 92.6(3) ?
O6 Cs4 F4 . 7_565 86.0(2) ?
O4 Cs4 F4 . 7_565 156.4(3) ?
O3 Cs4 F4 . 7_565 110.9(2) ?
O6 Cs4 F2 . . 56.1(2) ?
O4 Cs4 F2 . . 56.6(2) ?
O3 Cs4 F2 . . 55.8(2) ?
F4 Cs4 F2 7_565 . 136.3(2) ?
O6 Cs4 O19 . 7_565 64.87(15) ?
O4 Cs4 O19 . 7_565 149.7(3) ?
O3 Cs4 O19 . 7_565 69.8(2) ?
F4 Cs4 O19 7_565 7_565 47.14(13) ?
F2 Cs4 O19 . 7_565 93.3(2) ?
O6 Cs4 O10 . 7_565 154.8(2) ?
O4 Cs4 O10 . 7_565 113.1(2) ?
O3 Cs4 O10 . 7_565 87.30(14) ?
F4 Cs4 O10 7_565 7_565 71.2(2) ?
F2 Cs4 O10 . 7_565 138.0(2) ?
O19 Cs4 O10 7_565 7_565 91.2(2) ?
O6 Cs4 O21 . 3 150.5(3) ?
O4 Cs4 O21 . 3 68.2(2) ?
O3 Cs4 O21 . 3 69.1(2) ?
F4 Cs4 O21 7_565 3 121.0(2) ?
F2 Cs4 O21 . 3 94.4(2) ?
O19 Cs4 O21 7_565 3 123.2(2) ?
O10 Cs4 O21 7_565 3 49.83(12) ?
O6 Cs4 O15 . 7 70.11(14) ?
O4 Cs4 O15 . 7 62.53(14) ?
O3 Cs4 O15 . 7 147.2(3) ?
F4 Cs4 O15 7_565 7 94.9(2) ?
F2 Cs4 O15 . 7 91.6(2) ?
O19 Cs4 O15 7_565 7 120.9(2) ?
O10 Cs4 O15 7_565 7 121.1(3) ?
O21 Cs4 O15 3 7 115.0(2) ?
O6 Cs4 O16 . . 108.9(3) ?
O4 Cs4 O16 . . 47.4(2) ?
O3 Cs4 O16 . . 49.7(2) ?
F4 Cs4 O16 7_565 . 154.1(2) ?
F2 Cs4 O16 . . 52.9(2) ?
O19 Cs4 O16 7_565 . 119.4(2) ?
O10 Cs4 O16 7_565 . 89.09(14) ?
O21 Cs4 O16 3 . 41.55(12) ?
O15 Cs4 O16 7 . 109.9(2) ?
O6 Cs4 O17 . . 127.9(2) ?
O4 Cs4 O17 . . 106.4(2) ?
O3 Cs4 O17 . . 41.08(12) ?
F4 Cs4 O17 7_565 . 93.1(2) ?
F2 Cs4 O17 . . 94.5(2) ?
O19 Cs4 O17 7_565 . 76.88(14) ?
O10 Cs4 O17 7_565 . 46.23(11) ?
O21 Cs4 O17 3 . 46.42(11) ?
O15 Cs4 O17 7 . 160.8(2) ?
O16 Cs4 O17 . . 60.95(14) ?
O6 Cs4 O21 . 7 109.3(2) ?
O4 Cs4 O21 . 7 83.3(2) ?
O3 Cs4 O21 . 7 159.2(2) ?
F4 Cs4 O21 7_565 7 75.3(2) ?
F2 Cs4 O21 . 7 133.6(2) ?
O19 Cs4 O21 7_565 7 121.7(3) ?
O10 Cs4 O21 7_565 7 75.7(2) ?
O21 Cs4 O21 3 7 90.5(2) ?
O15 Cs4 O21 7 7 45.67(13) ?
O16 Cs4 O21 . 7 116.9(2) ?
O17 Cs4 O21 . 7 120.7(2) ?
O4 Cs4A O6 . . 96.1(4) ?
O4 Cs4A F2 . . 59.9(3) ?
O6 Cs4A F2 . . 57.8(2) ?
O4 Cs4A O3 . . 96.9(4) ?
O6 Cs4A O3 . . 92.2(3) ?
F2 Cs4A O3 . . 57.5(2) ?
O4 Cs4A O16 . . 50.0(3) ?
O6 Cs4A O16 . . 113.2(4) ?
F2 Cs4A O16 . . 55.5(3) ?
O3 Cs4A O16 . . 51.3(2) ?
O4 Cs4A O21 . 3 70.9(3) ?
O6 Cs4A O21 . 3 155.9(5) ?
F2 Cs4A O21 . 3 98.3(4) ?
O3 Cs4A O21 . 3 70.2(2) ?
O16 Cs4A O21 . 3 42.9(2) ?
O4 Cs4A O15 . 7 65.0(3) ?
O6 Cs4A O15 . 7 71.0(2) ?
F2 Cs4A O15 . 7 95.3(3) ?
O3 Cs4A O15 . 7 152.8(5) ?
O16 Cs4A O15 . 7 114.9(5) ?
O21 Cs4A O15 3 7 117.9(3) ?
O4 Cs4A F4 . 7_565 156.0(3) ?
O6 Cs4A F4 . 7_565 83.2(3) ?
F2 Cs4A F4 . 7_565 134.6(3) ?
O3 Cs4A F4 . 7_565 107.0(4) ?
O16 Cs4A F4 . 7_565 151.1(3) ?
O21 Cs4A F4 3 7_565 117.0(4) ?
O15 Cs4A F4 7 7_565 92.5(3) ?
O4 Cs4A O10 . 7_565 115.1(3) ?
O6 Cs4A O10 . 7_565 148.8(5) ?
F2 Cs4A O10 . 7_565 139.9(3) ?
O3 Cs4A O10 . 7_565 86.0(2) ?
O16 Cs4A O10 . 7_565 89.8(2) ?
O21 Cs4A O10 3 7_565 49.40(14) ?
O15 Cs4A O10 7 7_565 119.5(3) ?
F4 Cs4A O10 7_565 7_565 67.7(3) ?
O4 Cs4A O19 . 7_565 153.1(4) ?
O6 Cs4A O19 . 7_565 63.5(2) ?
F2 Cs4A O19 . 7_565 93.5(2) ?
O3 Cs4A O19 . 7_565 68.5(2) ?
O16 Cs4A O19 . 7_565 119.8(3) ?
O21 Cs4A O19 3 7_565 120.7(3) ?
O15 Cs4A O19 7 7_565 118.5(3) ?
F4 Cs4A O19 7_565 7_565 44.8(2) ?
O10 Cs4A O19 7_565 7_565 87.1(4) ?
O4 Cs4A O13 . . 52.2(2) ?
O6 Cs4A O13 . . 47.4(2) ?
F2 Cs4A O13 . . 54.3(2) ?
O3 Cs4A O13 . . 111.7(4) ?
O16 Cs4A O13 . . 91.7(4) ?
O21 Cs4A O13 3 . 123.1(5) ?
O15 Cs4A O13 7 . 41.3(2) ?
F4 Cs4A O13 7_565 . 116.0(2) ?
O10 Cs4A O13 7_565 . 158.1(3) ?
O19 Cs4A O13 7_565 . 110.8(2) ?
O4 Cs4A O17 . . 109.6(3) ?
O6 Cs4A O17 . . 127.1(3) ?
F2 Cs4A O17 . . 96.4(3) ?
O3 Cs4A O17 . . 40.85(14) ?
O16 Cs4A O17 . . 61.9(2) ?
O21 Cs4A O17 3 . 46.40(13) ?
O15 Cs4A O17 7 . 161.8(3) ?
F4 Cs4A O17 7_565 . 89.3(3) ?
O10 Cs4A O17 7_565 . 45.26(15) ?
O19 Cs4A O17 7_565 . 74.7(3) ?
O13 Cs4A O17 . . 149.8(4) ?
O4 Cs4B F4 . 7_565 162.9(2) ?
O4 Cs4B O10 . 7_565 116.4(2) ?
F4 Cs4B O10 7_565 7_565 73.05(13) ?
O4 Cs4B O15 . 7 64.33(13) ?
F4 Cs4B O15 7_565 7 98.60(14) ?
O10 Cs4B O15 7_565 7 128.9(2) ?
O4 Cs4B O6 . . 89.85(14) ?
F4 Cs4B O6 7_565 . 84.49(13) ?
O10 Cs4B O6 7_565 . 151.8(2) ?
O15 Cs4B O6 7 . 70.26(12) ?
O4 Cs4B O21 . 7 87.8(2) ?
F4 Cs4B O21 7_565 7 79.55(15) ?
O10 Cs4B O21 7_565 7 80.6(2) ?
O15 Cs4B O21 7 7 48.60(13) ?
O6 Cs4B O21 . 7 112.34(15) ?
O4 Cs4B O21 . 3 68.79(12) ?
F4 Cs4B O21 7_565 3 123.51(13) ?
O10 Cs4B O21 7_565 3 50.85(11) ?
O15 Cs4B O21 7 3 119.9(2) ?
O6 Cs4B O21 . 3 144.3(2) ?
O21 Cs4B O21 7 3 95.6(2) ?
O4 Cs4B O3 . . 88.9(2) ?
F4 Cs4B O3 7_565 . 106.6(2) ?
O10 Cs4B O3 7_565 . 85.24(13) ?
O15 Cs4B O3 7 . 142.7(2) ?
O6 Cs4B O3 . . 85.1(2) ?
O21 Cs4B O3 7 . 162.25(15) ?
O21 Cs4B O3 3 . 66.97(13) ?
O4 Cs4B O19 . 7_565 142.1(2) ?
F4 Cs4B O19 7_565 7_565 46.10(11) ?
O10 Cs4B O19 7_565 7_565 90.14(13) ?
O15 Cs4B O19 7 7_565 120.50(12) ?
O6 Cs4B O19 . 7_565 61.78(14) ?
O21 Cs4B O19 7 7_565 124.81(15) ?
O21 Cs4B O19 3 7_565 119.62(15) ?
O3 Cs4B O19 . 7_565 65.5(2) ?
O4 Cs4B F2 . . 54.71(11) ?
F4 Cs4B F2 7_565 . 130.3(2) ?
O10 Cs4B F2 7_565 . 133.8(2) ?
O15 Cs4B F2 7 . 90.60(13) ?
O6 Cs4B F2 . . 53.03(15) ?
O21 Cs4B F2 7 . 135.83(13) ?
O21 Cs4B F2 3 . 91.5(2) ?
O3 Cs4B F2 . . 52.16(14) ?
O19 Cs4B F2 7_565 . 87.4(2) ?
O4 Cs4B O16 . . 46.60(12) ?
F4 Cs4B O16 7_565 . 150.5(2) ?
O10 Cs4B O16 7_565 . 88.96(12) ?
O15 Cs4B O16 7 . 110.87(14) ?
O6 Cs4B O16 . . 103.6(2) ?
O21 Cs4B O16 7 . 121.2(2) ?
O21 Cs4B O16 3 . 41.04(11) ?
O3 Cs4B O16 . . 47.41(12) ?
O19 Cs4B O16 7_565 . 112.8(2) ?
F2 Cs4B O16 . . 50.57(14) ?
O4 Cs4B O17 . . 104.61(13) ?
F4 Cs4B O17 7_565 . 92.12(12) ?
O10 Cs4B O17 7_565 . 45.89(11) ?
O15 Cs4B O17 7 . 165.7(2) ?
O6 Cs4B O17 . . 120.5(2) ?
O21 Cs4B O17 7 . 125.4(2) ?
O21 Cs4B O17 3 . 45.84(11) ?
O3 Cs4B O17 . . 39.37(11) ?
O19 Cs4B O17 7_565 . 73.78(13) ?
F2 Cs4B O17 . . 89.6(2) ?
O16 Cs4B O17 . . 59.15(12) ?
F4 Fe1 F4 7_565 1_545 180 y
F4 Fe1 O19 7_565 7_565 86.6(2) y
F4 Fe1 O19 1_545 7_565 93.4(2) y
F4 Fe1 O19 7_565 1_545 93.4(2) ?
F4 Fe1 O19 1_545 1_545 86.6(2) ?
O19 Fe1 O19 7_565 1_545 180 y
F4 Fe1 O7 7_565 1_545 90.8(2) y
F4 Fe1 O7 1_545 1_545 89.2(2) y
O19 Fe1 O7 7_565 1_545 89.3(2) y
O19 Fe1 O7 1_545 1_545 90.7(2) y
F4 Fe1 O7 7_565 7_565 89.2(2) ?
F4 Fe1 O7 1_545 7_565 90.8(2) ?
O19 Fe1 O7 7_565 7_565 90.7(2) ?
O19 Fe1 O7 1_545 7_565 89.3(2) ?
O7 Fe1 O7 1_545 7_565 180 y
F4 Fe1 Cs1 7_565 1_545 120.59(11) ?
F4 Fe1 Cs1 1_545 1_545 59.41(11) ?
O19 Fe1 Cs1 7_565 1_545 131.19(13) ?
O19 Fe1 Cs1 1_545 1_545 48.81(13) ?
O7 Fe1 Cs1 1_545 1_545 54.15(14) ?
O7 Fe1 Cs1 7_565 1_545 125.85(14) ?
F4 Fe1 Cs1 7_565 7_565 59.41(11) ?
F4 Fe1 Cs1 1_545 7_565 120.59(11) ?
O19 Fe1 Cs1 7_565 7_565 48.81(13) ?
O19 Fe1 Cs1 1_545 7_565 131.19(13) ?
O7 Fe1 Cs1 1_545 7_565 125.85(14) ?
O7 Fe1 Cs1 7_565 7_565 54.15(14) ?
Cs1 Fe1 Cs1 1_545 7_565 180.0 ?
F4 Fe1 Cs3 7_565 7 58.80(12) ?
F4 Fe1 Cs3 1_545 7 121.20(12) ?
O19 Fe1 Cs3 7_565 7 114.01(14) ?
O19 Fe1 Cs3 1_545 7 66.00(14) ?
O7 Fe1 Cs3 1_545 7 43.85(12) ?
O7 Fe1 Cs3 7_565 7 136.16(12) ?
Cs1 Fe1 Cs3 1_545 7 63.68(2) ?
Cs1 Fe1 Cs3 7_565 7 116.32(2) ?
F4 Fe1 Cs3 7_565 . 121.20(12) ?
F4 Fe1 Cs3 1_545 . 58.80(12) ?
O19 Fe1 Cs3 7_565 . 65.99(14) ?
O19 Fe1 Cs3 1_545 . 114.00(14) ?
O7 Fe1 Cs3 1_545 . 136.16(12) ?
O7 Fe1 Cs3 7_565 . 43.84(12) ?
Cs1 Fe1 Cs3 1_545 . 116.32(2) ?
Cs1 Fe1 Cs3 7_565 . 63.68(2) ?
Cs3 Fe1 Cs3 7 . 180.0 ?
F4 Fe1 Cs4 7_565 . 48.1(2) ?
F4 Fe1 Cs4 1_545 . 131.9(2) ?
O19 Fe1 Cs4 7_565 . 51.3(2) ?
O19 Fe1 Cs4 1_545 . 128.7(2) ?
O7 Fe1 Cs4 1_545 . 62.9(2) ?
O7 Fe1 Cs4 7_565 . 117.1(2) ?
Cs1 Fe1 Cs4 1_545 . 116.14(6) ?
Cs1 Fe1 Cs4 7_565 . 63.86(6) ?
Cs3 Fe1 Cs4 7 . 64.81(9) ?
Cs3 Fe1 Cs4 . . 115.19(9) ?
F4 Fe1 Cs4 7_565 7 131.9(2) ?
F4 Fe1 Cs4 1_545 7 48.1(2) ?
O19 Fe1 Cs4 7_565 7 128.7(2) ?
O19 Fe1 Cs4 1_545 7 51.3(2) ?
O7 Fe1 Cs4 1_545 7 117.1(2) ?
O7 Fe1 Cs4 7_565 7 62.9(2) ?
Cs1 Fe1 Cs4 1_545 7 63.86(6) ?
Cs1 Fe1 Cs4 7_565 7 116.14(6) ?
Cs3 Fe1 Cs4 7 7 115.19(9) ?
Cs3 Fe1 Cs4 . 7 64.81(9) ?
Cs4 Fe1 Cs4 . 7 180.0 ?
O16 Fe2 O16 3_445 4_545 114.0(3) y
O16 Fe2 O8 3_445 . 109.0(2) y
O16 Fe2 O8 4_545 . 98.2(2) y
O16 Fe2 O8 3_445 2 98.2(2) ?
O16 Fe2 O8 4_545 2 109.0(2) ?
O8 Fe2 O8 . 2 129.0(3) y
O16 Fe2 Cs2 3_445 . 81.42(15) ?
O16 Fe2 Cs2 4_545 . 140.45(14) ?
O8 Fe2 Cs2 . . 42.87(12) ?
O8 Fe2 Cs2 2 . 103.96(13) ?
O16 Fe2 Cs2 3_445 2 140.44(14) ?
O16 Fe2 Cs2 4_545 2 81.42(15) ?
O8 Fe2 Cs2 . 2 103.96(13) ?
O8 Fe2 Cs2 2 2 42.87(12) ?
Cs2 Fe2 Cs2 . 2 110.35(5) ?
Fe31 Fe3 O6 . 4 80.11(15) ?
Fe31 Fe3 O6 . 3_455 80.11(15) ?
O6 Fe3 O6 4 3_455 160.2(3) y
Fe31 Fe3 O13 . 3_455 81.2(2) y
O6 Fe3 O13 4 3_455 89.4(2) y
O6 Fe3 O13 3_455 3_455 87.6(2) y
Fe31 Fe3 O13 . 4 81.2(2) ?
O6 Fe3 O13 4 4 87.6(2) ?
O6 Fe3 O13 3_455 4 89.3(2) ?
O13 Fe3 O13 3_455 4 162.4(3) y
Fe31 Fe3 F2 . 3_455 179.998(4) ?
O6 Fe3 F2 4 3_455 99.89(15) y
O6 Fe3 F2 3_455 3_455 99.89(15) ?
O13 Fe3 F2 3_455 3_455 98.8(2) y
O13 Fe3 F2 4 3_455 98.8(2) ?
Fe31 Fe3 Cs4A . 4 123.9(2) ?
O6 Fe3 Cs4A 4 4 55.3(3) ?
O6 Fe3 Cs4A 3_455 4 139.6(3) ?
O13 Fe3 Cs4A 3_455 4 124.9(2) ?
O13 Fe3 Cs4A 4 4 66.4(2) ?
F2 Fe3 Cs4A 3_455 4 56.1(2) ?
Fe31 Fe3 Cs4A . 3_455 123.9(2) ?
O6 Fe3 Cs4A 4 3_455 139.6(3) ?
O6 Fe3 Cs4A 3_455 3_455 55.3(3) ?
O13 Fe3 Cs4A 3_455 3_455 66.4(2) ?
O13 Fe3 Cs4A 4 3_455 124.9(2) ?
F2 Fe3 Cs4A 3_455 3_455 56.1(2) ?
Cs4A Fe3 Cs4A 4 3_455 112.1(3) ?
Fe31 Fe3 Cs4 . 3_455 122.45(11) ?
O6 Fe3 Cs4 4 3_455 141.9(2) ?
O6 Fe3 Cs4 3_455 3_455 53.0(2) ?
O13 Fe3 Cs4 3_455 3_455 67.3(2) ?
O13 Fe3 Cs4 4 3_455 123.4(2) ?
F2 Fe3 Cs4 3_455 3_455 57.54(11) ?
Cs4A Fe3 Cs4 4 3_455 113.6(2) ?
Cs4A Fe3 Cs4 3_455 3_455 2.4(2) ?
Fe31 Fe3 Cs4 . 4 122.45(11) ?
O6 Fe3 Cs4 4 4 53.0(2) ?
O6 Fe3 Cs4 3_455 4 141.9(2) ?
O13 Fe3 Cs4 3_455 4 123.4(2) ?
O13 Fe3 Cs4 4 4 67.3(2) ?
F2 Fe3 Cs4 3_455 4 57.55(11) ?
Cs4A Fe3 Cs4 4 4 2.4(2) ?
Cs4A Fe3 Cs4 3_455 4 113.6(2) ?
Cs4 Fe3 Cs4 3_455 4 115.1(2) ?
Fe31 Fe3 Cs4B . 4 120.52(6) ?
O6 Fe3 Cs4B 4 4 53.21(15) ?
O6 Fe3 Cs4B 3_455 4 140.7(2) ?
O13 Fe3 Cs4B 3_455 4 126.11(15) ?
O13 Fe3 Cs4B 4 4 64.3(2) ?
F2 Fe3 Cs4B 3_455 4 59.48(6) ?
Cs4A Fe3 Cs4B 4 4 3.45(13) ?
Cs4A Fe3 Cs4B 3_455 4 115.5(2) ?
Cs4 Fe3 Cs4B 3_455 4 116.97(14) ?
Cs4 Fe3 Cs4B 4 4 3.02(6) ?
Fe31 Fe3 Cs4B . 3_455 120.52(6) ?
O6 Fe3 Cs4B 4 3_455 140.7(2) ?
O6 Fe3 Cs4B 3_455 3_455 53.21(15) ?
O13 Fe3 Cs4B 3_455 3_455 64.3(2) ?
O13 Fe3 Cs4B 4 3_455 126.11(15) ?
F2 Fe3 Cs4B 3_455 3_455 59.48(6) ?
Cs4A Fe3 Cs4B 4 3_455 115.5(2) ?
Cs4A Fe3 Cs4B 3_455 3_455 3.45(13) ?
Cs4 Fe3 Cs4B 3_455 3_455 3.02(6) ?
Cs4 Fe3 Cs4B 4 3_455 116.97(14) ?
Cs4B Fe3 Cs4B 4 3_455 118.96(12) ?
Fe3 Fe31 O6 . 4 71.2(4) ?
Fe3 Fe31 O6 . 3_455 71.2(4) ?
O6 Fe31 O6 4 3_455 142.3(9) ?
Fe3 Fe31 O13 . 3_455 71.1(4) ?
O6 Fe31 O13 4 3_455 84.8(3) ?
O6 Fe31 O13 3_455 3_455 83.2(3) ?
Fe3 Fe31 O13 . 4 71.1(4) ?
O6 Fe31 O13 4 4 83.2(3) ?
O6 Fe31 O13 3_455 4 84.8(3) ?
O13 Fe31 O13 3_455 4 142.1(9) ?
Fe41 Fe4 O3 . 4 74.6(4) ?
Fe41 Fe4 O4 . 3_455 78.3(4) ?
O3 Fe4 O4 4 3_455 152.9(2) y
Fe41 Fe4 O24 . 4 79.4(4) ?
O3 Fe4 O24 4 4 87.2(2) y
O4 Fe4 O24 3_455 4 88.5(2) y
Fe41 Fe4 O16 . 3_455 82.6(4) ?
O3 Fe4 O16 4 3_455 88.7(2) y
O4 Fe4 O16 3_455 3_455 87.2(2) y
O24 Fe4 O16 4 3_455 162.1(2) y
Fe41 Fe4 F2 . 3_455 177.7(4) ?
O3 Fe4 F2 4 3_455 103.1(2) y
O4 Fe4 F2 3_455 3_455 104.0(2) y
O24 Fe4 F2 4 3_455 100.8(2) y
O16 Fe4 F2 3_455 3_455 97.2(2) y
Fe41 Fe4 Cs4A . 3_455 122.0(4) ?
O3 Fe4 Cs4A 4 3_455 143.4(2) ?
O4 Fe4 Cs4A 3_455 3_455 55.3(2) ?
O24 Fe4 Cs4A 4 3_455 125.9(2) ?
O16 Fe4 Cs4A 3_455 3_455 64.3(2) ?
F2 Fe4 Cs4A 3_455 3_455 59.69(14) ?
Fe41 Fe4 Cs4A . 4 122.2(5) ?
O3 Fe4 Cs4A 4 4 56.6(2) ?
O4 Fe4 Cs4A 3_455 4 144.7(2) ?
O24 Fe4 Cs4A 4 4 69.9(3) ?
O16 Fe4 Cs4A 3_455 4 121.4(2) ?
F2 Fe4 Cs4A 3_455 4 56.0(2) ?
Cs4A Fe4 Cs4A 3_455 4 115.7(2) ?
Fe41 Fe4 Cs4 . 3_455 122.3(4) ?
O3 Fe4 Cs4 4 3_455 142.7(2) ?
O4 Fe4 Cs4 3_455 3_455 55.9(2) ?
O24 Fe4 Cs4 4 3_455 126.5(2) ?
O16 Fe4 Cs4 3_455 3_455 63.9(2) ?
F2 Fe4 Cs4 3_455 3_455 59.37(10) ?
Cs4A Fe4 Cs4 3_455 3_455 0.7(2) ?
Cs4A Fe4 Cs4 4 3_455 115.3(3) ?
Fe41 Fe4 Cs4 . 4 119.8(4) ?
O3 Fe4 Cs4 4 4 55.6(2) ?
O4 Fe4 Cs4 3_455 4 144.6(2) ?
O24 Fe4 Cs4 4 4 67.7(2) ?
O16 Fe4 Cs4 3_455 4 123.13(15) ?
F2 Fe4 Cs4 3_455 4 58.39(10) ?
Cs4A Fe4 Cs4 3_455 4 118.07(14) ?
Cs4A Fe4 Cs4 4 4 2.7(2) ?
Cs4 Fe4 Cs4 3_455 4 117.75(14) ?
Fe41 Fe4 Cs4B . 3_455 119.4(4) ?
O3 Fe4 Cs4B 4 3_455 145.3(2) ?
O4 Fe4 Cs4B 3_455 3_455 52.6(2) ?
O24 Fe4 Cs4B 4 3_455 125.22(15) ?
O16 Fe4 Cs4B 3_455 3_455 64.1(2) ?
F2 Fe4 Cs4B 3_455 3_455 62.38(9) ?
Cs4A Fe4 Cs4B 3_455 3_455 2.9(2) ?
Cs4A Fe4 Cs4B 4 3_455 118.4(3) ?
Cs4 Fe4 Cs4B 3_455 3_455 3.45(6) ?
Cs4 Fe4 Cs4B 4 3_455 120.77(14) ?
Fe41 Fe4 Cs4B . 4 120.4(4) ?
O3 Fe4 Cs4B 4 4 55.6(2) ?
O4 Fe4 Cs4B 3_455 4 145.0(2) ?
O24 Fe4 Cs4B 4 4 68.5(2) ?
O16 Fe4 Cs4B 3_455 4 122.36(14) ?
F2 Fe4 Cs4B 3_455 4 57.82(7) ?
Cs4A Fe4 Cs4B 3_455 4 117.5(2) ?
Cs4A Fe4 Cs4B 4 4 1.9(3) ?
Cs4 Fe4 Cs4B 3_455 4 117.16(9) ?
Cs4 Fe4 Cs4B 4 4 0.87(11) ?
Cs4B Fe4 Cs4B 3_455 4 120.20(8) ?
Fe4 Fe41 O3 . 4 69.0(4) ?
Fe4 Fe41 O4 . 3_455 66.4(4) ?
O3 Fe41 O4 4 3_455 135.4(5) ?
Fe4 Fe41 O24 . 4 67.2(4) ?
O3 Fe41 O24 4 4 82.0(4) ?
O4 Fe41 O24 3_455 4 81.7(4) ?
Fe4 Fe41 O16 . 3_455 64.8(4) ?
O3 Fe41 O16 4 3_455 81.8(4) ?
O4 Fe41 O16 3_455 3_455 79.1(4) ?
O24 Fe41 O16 4 3_455 132.0(5) ?
O21 Fe5 O10 5_565 . 97.3(2) y
O21 Fe5 O17 5_565 7_565 92.6(2) y
O10 Fe5 O17 . 7_565 90.5(2) y
O21 Fe5 O15 5_565 5_565 91.8(2) y
O10 Fe5 O15 . 5_565 91.4(2) y
O17 Fe5 O15 7_565 5_565 174.9(2) y
O21 Fe5 F3 5_565 7_565 93.1(2) y
O10 Fe5 F3 . 7_565 169.6(2) y
O17 Fe5 F3 7_565 7_565 88.1(2) y
O15 Fe5 F3 5_565 7_565 89.2(2) y
O21 Fe5 F5 5_565 . 174.6(2) y
O10 Fe5 F5 . . 87.4(2) y
O17 Fe5 F5 7_565 . 84.5(2) y
O15 Fe5 F5 5_565 . 90.9(2) y
F3 Fe5 F5 7_565 . 82.2(2) y
O21 Fe5 Cs1 5_565 . 120.60(15) ?
O10 Fe5 Cs1 . . 53.86(13) ?
O17 Fe5 Cs1 7_565 . 46.13(13) ?
O15 Fe5 Cs1 5_565 . 132.64(14) ?
F3 Fe5 Cs1 7_565 . 119.34(12) ?
F5 Fe5 Cs1 . . 60.20(12) ?
O21 Fe5 Cs3 5_565 5_565 59.46(15) ?
O10 Fe5 Cs3 . 5_565 127.37(14) ?
O17 Fe5 Cs3 7_565 5_565 132.80(13) ?
O15 Fe5 Cs3 5_565 5_565 48.35(13) ?
F3 Fe5 Cs3 7_565 5_565 59.49(11) ?
F5 Fe5 Cs3 . 5_565 119.61(12) ?
Cs1 Fe5 Cs3 . 5_565 178.73(2) ?
O21 Fe5 Cs4B 5_565 7_565 56.32(15) ?
O10 Fe5 Cs4B . 7_565 52.12(14) ?
O17 Fe5 Cs4B 7_565 7_565 64.6(2) ?
O15 Fe5 Cs4B 5_565 7_565 120.2(2) ?
F3 Fe5 Cs4B 7_565 7_565 135.36(14) ?
F5 Fe5 Cs4B . 7_565 125.81(12) ?
Cs1 Fe5 Cs4B . 7_565 66.49(6) ?
Cs3 Fe5 Cs4B 5_565 7_565 113.90(6) ?
O21 Fe5 Cs4 5_565 7_565 56.7(2) ?
O10 Fe5 Cs4 . 7_565 54.5(2) ?
O17 Fe5 Cs4 7_565 7_565 61.1(2) ?
O15 Fe5 Cs4 5_565 7_565 123.7(2) ?
F3 Fe5 Cs4 7_565 7_565 132.6(2) ?
F5 Fe5 Cs4 . 7_565 125.01(15) ?
Cs1 Fe5 Cs4 . 7_565 65.16(9) ?
Cs3 Fe5 Cs4 5_565 7_565 115.16(9) ?
Cs4B Fe5 Cs4 7_565 7_565 3.64(7) ?
O21 Fe5 Cs4B 5_565 3_455 54.30(15) ?
O10 Fe5 Cs4B . 3_455 64.46(14) ?
O17 Fe5 Cs4B 7_565 3_455 131.8(2) ?
O15 Fe5 Cs4B 5_565 3_455 53.21(15) ?
F3 Fe5 Cs4B 7_565 3_455 123.39(12) ?
F5 Fe5 Cs4B . 3_455 130.75(12) ?
Cs1 Fe5 Cs4B . 3_455 117.17(5) ?
Cs3 Fe5 Cs4B 5_565 3_455 63.97(5) ?
Cs4B Fe5 Cs4B 7_565 3_455 67.63(12) ?
Cs4 Fe5 Cs4B 7_565 3_455 70.97(13) ?
O21 Fe5 Cs1 5_565 7_565 136.00(14) ?
O10 Fe5 Cs1 . 7_565 113.30(14) ?
O17 Fe5 Cs1 7_565 7_565 57.91(15) ?
O15 Fe5 Cs1 5_565 7_565 117.02(14) ?
F3 Fe5 Cs1 7_565 7_565 57.52(11) ?
F5 Fe5 Cs1 . 7_565 38.77(10) ?
Cs1 Fe5 Cs1 . 7_565 63.90(4) ?
Cs3 Fe5 Cs1 5_565 7_565 115.10(4) ?
Cs4B Fe5 Cs1 7_565 7_565 120.57(9) ?
Cs4 Fe5 Cs1 7_565 7_565 117.48(9) ?
Cs4B Fe5 Cs1 3_455 7_565 168.72(6) ?
O22 Fe6 O2 3 . 95.7(2) y
O22 Fe6 F1 3 3 95.4(2) y
O2 Fe6 F1 . 3 89.6(2) y
O22 Fe6 F3 3 . 88.3(2) y
O2 Fe6 F3 . . 91.3(2) y
F1 Fe6 F3 3 . 176.1(2) y
O22 Fe6 O12 3 3 90.1(2) y
O2 Fe6 O12 . 3 173.2(2) y
F1 Fe6 O12 3 3 93.2(2) y
F3 Fe6 O12 . 3 85.5(2) y
O22 Fe6 O8 3 4 172.8(2) y
O2 Fe6 O8 . 4 91.4(2) y
F1 Fe6 O8 3 4 85.6(2) y
F3 Fe6 O8 . 4 90.6(2) y
O12 Fe6 O8 3 4 82.6(2) y
O22 Fe6 Cs2 3 4 135.87(14) ?
O2 Fe6 Cs2 . 4 49.65(13) ?
F1 Fe6 Cs2 3 4 63.15(6) ?
F3 Fe6 Cs2 . 4 114.80(12) ?
O12 Fe6 Cs2 3 4 126.8(2) ?
O8 Fe6 Cs2 4 4 50.71(12) ?
O22 Fe6 Cs3 3 7_565 54.00(15) ?
O2 Fe6 Cs3 . 7_565 69.05(14) ?
F1 Fe6 Cs3 3 7_565 138.2(2) ?
F3 Fe6 Cs3 . 7_565 45.51(11) ?
O12 Fe6 Cs3 3 7_565 112.2(2) ?
O8 Fe6 Cs3 4 7_565 128.61(12) ?
Cs2 Fe6 Cs3 4 7_565 116.62(4) ?
O22 Fe6 Cs2 3 3 65.51(14) ?
O2 Fe6 Cs2 . 3 141.12(14) ?
F1 Fe6 Cs2 3 3 60.69(6) ?
F3 Fe6 Cs2 . 3 120.12(12) ?
O12 Fe6 Cs2 3 3 45.00(13) ?
O8 Fe6 Cs2 4 3 109.10(12) ?
Cs2 Fe6 Cs2 4 3 121.41(4) ?
Cs3 Fe6 Cs2 7_565 3 115.62(5) ?
O22 Fe6 Cs3 3 3 49.78(14) ?
O2 Fe6 Cs3 . 3 131.03(14) ?
F1 Fe6 Cs3 3 3 122.39(5) ?
F3 Fe6 Cs3 . 3 59.41(12) ?
O12 Fe6 Cs3 3 3 51.7(2) ?
O8 Fe6 Cs3 4 3 123.94(12) ?
Cs2 Fe6 Cs3 4 3 173.27(2) ?
Cs3 Fe6 Cs3 7_565 3 62.47(4) ?
Cs2 Fe6 Cs3 3 3 62.93(4) ?
O22 Fe6 Cs1 3 . 114.41(14) ?
O2 Fe6 Cs1 . . 43.09(14) ?
F1 Fe6 Cs1 3 . 123.51(6) ?
F3 Fe6 Cs1 . . 55.55(12) ?
O12 Fe6 Cs1 3 . 130.93(13) ?
O8 Fe6 Cs1 4 . 70.54(12) ?
Cs2 Fe6 Cs1 4 . 62.10(4) ?
Cs3 Fe6 Cs1 7_565 . 62.85(5) ?
Cs2 Fe6 Cs1 3 . 175.46(2) ?
Cs3 Fe6 Cs1 3 . 113.29(4) ?
O20 Fe7 F5 7_565 . 91.2(2) y
O20 Fe7 F6 7_565 . 95.0(2) y
F5 Fe7 F6 . . 173.8(2) y
O20 Fe7 O5 7_565 . 95.9(2) y
F5 Fe7 O5 . . 88.2(2) y
F6 Fe7 O5 . . 91.4(2) y
O20 Fe7 O1 7_565 . 88.5(2) y
F5 Fe7 O1 . . 87.2(2) y
F6 Fe7 O1 . . 92.8(2) y
O5 Fe7 O1 . . 173.7(2) y
O20 Fe7 O18 7_565 4 172.3(2) y
F5 Fe7 O18 . 4 87.1(2) y
F6 Fe7 O18 . 4 86.7(2) y
O5 Fe7 O18 . 4 91.6(2) y
O1 Fe7 O18 . 4 83.9(2) y
O20 Fe7 Cs1 7_565 7_565 56.06(15) ?
F5 Fe7 Cs1 . 7_565 44.84(10) ?
F6 Fe7 Cs1 . 7_565 140.23(14) ?
O5 Fe7 Cs1 . 7_565 68.17(14) ?
O1 Fe7 Cs1 . 7_565 111.0(2) ?
O18 Fe7 Cs1 4 7_565 125.84(12) ?
O20 Fe7 Cs2 7_565 4 134.14(15) ?
F5 Fe7 Cs2 . 4 112.37(12) ?
F6 Fe7 Cs2 . 4 63.07(14) ?
O5 Fe7 Cs2 . 4 49.12(14) ?
O1 Fe7 Cs2 . 4 129.5(2) ?
O18 Fe7 Cs2 4 4 53.13(12) ?
Cs1 Fe7 Cs2 7_565 4 115.42(4) ?
O20 Fe7 Cs2 7_565 . 64.11(15) ?
F5 Fe7 Cs2 . . 121.60(12) ?
F6 Fe7 Cs2 . . 61.50(13) ?
O5 Fe7 Cs2 . . 142.53(14) ?
O1 Fe7 Cs2 . . 43.70(13) ?
O18 Fe7 Cs2 4 . 110.57(13) ?
Cs1 Fe7 Cs2 7_565 . 115.45(4) ?
Cs2 Fe7 Cs2 4 . 122.82(4) ?
O20 Fe7 Cs1 7_565 . 116.9(2) ?
F5 Fe7 Cs1 . . 52.88(12) ?
F6 Fe7 Cs1 . . 123.67(13) ?
O5 Fe7 Cs1 . . 43.49(14) ?
O1 Fe7 Cs1 . . 130.31(13) ?
O18 Fe7 Cs1 4 . 67.73(12) ?
Cs1 Fe7 Cs1 7_565 . 63.37(3) ?
Cs2 Fe7 Cs1 4 . 61.42(4) ?
Cs2 Fe7 Cs1 . . 173.78(2) ?
O20 Fe7 Cs3 7_565 . 49.96(15) ?
F5 Fe7 Cs3 . . 62.62(12) ?
F6 Fe7 Cs3 . . 121.74(14) ?
O5 Fe7 Cs3 . . 130.49(14) ?
O1 Fe7 Cs3 . . 50.2(2) ?
O18 Fe7 Cs3 4 . 123.01(13) ?
Cs1 Fe7 Cs3 7_565 . 62.94(4) ?
Cs2 Fe7 Cs3 4 . 174.59(2) ?
Cs2 Fe7 Cs3 . . 61.27(4) ?
Cs1 Fe7 Cs3 . . 114.19(4) ?
O23 Fe8 O11 1_565 . 95.5(2) y
O23 Fe8 F6 1_565 4 92.9(2) y
O11 Fe8 F6 . 4 89.8(2) y
O23 Fe8 F4 1_565 . 91.2(2) y
O11 Fe8 F4 . . 91.4(2) y
F6 Fe8 F4 4 . 175.5(2) y
O23 Fe8 O9 1_565 1_565 89.5(2) y
O11 Fe8 O9 . 1_565 174.9(2) y
F6 Fe8 O9 4 1_565 91.3(2) y
F4 Fe8 O9 . 1_565 87.0(2) y
O23 Fe8 O14 1_565 4 173.6(2) y
O11 Fe8 O14 . 4 90.5(2) y
F6 Fe8 O14 4 4 84.7(2) y
F4 Fe8 O14 . 4 91.0(2) y
O9 Fe8 O14 1_565 4 84.7(2) y
O23 Fe8 Cs2 1_565 4 132.1(2) ?
O11 Fe8 Cs2 . 4 48.01(13) ?
F6 Fe8 Cs2 4 4 62.74(13) ?
F4 Fe8 Cs2 . 4 115.30(12) ?
O9 Fe8 Cs2 1_565 4 128.7(2) ?
O14 Fe8 Cs2 4 4 51.65(13) ?
O23 Fe8 Cs2 1_565 1_565 63.8(2) ?
O11 Fe8 Cs2 . 1_565 141.31(13) ?
F6 Fe8 Cs2 4 1_565 61.14(13) ?
F4 Fe8 Cs2 . 1_565 119.57(12) ?
O9 Fe8 Cs2 1_565 1_565 42.85(13) ?
O14 Fe8 Cs2 4 1_565 110.01(13) ?
Cs2 Fe8 Cs2 4 1_565 122.18(4) ?
O23 Fe8 Cs3 1_565 1_565 51.9(2) ?
O11 Fe8 Cs3 . 1_565 130.81(13) ?
F6 Fe8 Cs3 4 1_565 122.77(13) ?
F4 Fe8 Cs3 . 1_565 59.06(12) ?
O9 Fe8 Cs3 1_565 1_565 52.0(2) ?
O14 Fe8 Cs3 4 1_565 124.93(13) ?
Cs2 Fe8 Cs3 4 1_565 174.19(2) ?
Cs2 Fe8 Cs3 1_565 1_565 62.73(4) ?
O23 Fe8 Cs1 1_565 . 117.1(2) ?
O11 Fe8 Cs1 . . 44.40(13) ?
F6 Fe8 Cs1 4 . 123.93(13) ?
F4 Fe8 Cs1 . . 55.10(11) ?
O9 Fe8 Cs1 1_565 . 131.57(13) ?
O14 Fe8 Cs1 4 . 68.87(13) ?
Cs2 Fe8 Cs1 4 . 62.06(4) ?
Cs2 Fe8 Cs1 1_565 . 174.08(2) ?
Cs3 Fe8 Cs1 1_565 . 112.80(4) ?
O24 Fe9 O13 . 2_655 118.5(2) y
O24 Fe9 O14 . 4_545 98.9(2) y
O13 Fe9 O14 2_655 4_545 108.0(2) y
O24 Fe9 O18 . . 103.3(2) y
O13 Fe9 O18 2_655 . 99.8(2) y
O14 Fe9 O18 4_545 . 129.9(2) y
O24 Fe9 Cs2 . 4_545 144.79(14) ?
O13 Fe9 Cs2 2_655 4_545 77.6(2) ?
O14 Fe9 Cs2 4_545 4_545 46.16(12) ?
O18 Fe9 Cs2 . 4_545 104.24(12) ?
O24 Fe9 Cs2 . . 74.7(2) ?
O13 Fe9 Cs2 2_655 . 144.50(14) ?
O14 Fe9 Cs2 4_545 . 101.53(13) ?
O18 Fe9 Cs2 . . 45.05(12) ?
Cs2 Fe9 Cs2 4_545 . 111.42(3) ?
O17 P1 O3 . . 109.6(3) ?
O17 P1 O5 . . 109.0(3) ?
O3 P1 O5 . . 112.5(3) ?
O17 P1 O8 . 4 110.8(2) ?
O3 P1 O8 . 4 106.5(3) ?
O5 P1 O8 . 4 108.4(3) ?
O17 P1 Cs2 . 4 135.5(2) ?
O3 P1 Cs2 . 4 114.9(2) ?
O5 P1 Cs2 . 4 54.8(2) ?
O8 P1 Cs2 4 4 54.9(2) ?
O17 P1 Cs1 . . 69.1(2) ?
O3 P1 Cs1 . . 163.2(2) ?
O5 P1 Cs1 . . 55.1(2) ?
O8 P1 Cs1 4 . 89.0(2) ?
Cs2 P1 Cs1 4 . 68.90(5) ?
O17 P1 Cs1 . 7_565 46.9(2) ?
O3 P1 Cs1 . 7_565 97.2(2) ?
O5 P1 Cs1 . 7_565 73.1(2) ?
O8 P1 Cs1 4 7_565 152.8(2) ?
Cs2 P1 Cs1 4 7_565 125.67(5) ?
Cs1 P1 Cs1 . 7_565 69.34(6) ?
O17 P1 Cs4 . . 61.3(2) ?
O3 P1 Cs4 . . 48.3(2) ?
O5 P1 Cs4 . . 130.7(2) ?
O8 P1 Cs4 4 . 120.3(2) ?
Cs2 P1 Cs4 4 . 162.59(13) ?
Cs1 P1 Cs4 . . 128.46(14) ?
Cs1 P1 Cs4 7_565 . 67.22(12) ?
O17 P1 Cs4A . . 63.0(3) ?
O3 P1 Cs4A . . 46.9(2) ?
O5 P1 Cs4A . . 132.9(3) ?
O8 P1 Cs4A 4 . 117.8(3) ?
Cs2 P1 Cs4A 4 . 160.4(2) ?
Cs1 P1 Cs4A . . 130.7(2) ?
Cs1 P1 Cs4A 7_565 . 70.0(2) ?
Cs4 P1 Cs4A . . 2.8(2) ?
O23 P2 O21 . . 108.2(3) ?
O23 P2 O12 . . 110.0(3) ?
O21 P2 O12 . . 111.8(3) ?
O23 P2 O16 . 3_445 111.1(3) ?
O21 P2 O16 . 3_445 110.4(3) ?
O12 P2 O16 . 3_445 105.3(3) ?
O23 P2 Cs3 . . 68.6(2) ?
O21 P2 Cs3 . . 77.6(2) ?
O12 P2 Cs3 . . 67.2(2) ?
O16 P2 Cs3 3_445 . 171.0(2) ?
O23 P2 Cs2 . . 70.4(2) ?
O21 P2 Cs2 . . 145.7(2) ?
O12 P2 Cs2 . . 44.8(2) ?
O16 P2 Cs2 3_445 . 101.2(2) ?
Cs3 P2 Cs2 . . 70.05(5) ?
O23 P2 Cs4A . 3_445 109.1(3) ?
O21 P2 Cs4A . 3_445 57.4(3) ?
O12 P2 Cs4A . 3_445 140.7(2) ?
O16 P2 Cs4A 3_445 3_445 56.5(3) ?
Cs3 P2 Cs4A . 3_445 132.4(2) ?
Cs2 P2 Cs4A . 3_445 156.8(2) ?
O23 P2 Cs4 . 3_445 110.4(2) ?
O21 P2 Cs4 . 3_445 55.3(2) ?
O12 P2 Cs4 . 3_445 139.6(2) ?
O16 P2 Cs4 3_445 3_445 58.1(2) ?
Cs3 P2 Cs4 . 3_445 130.73(14) ?
Cs2 P2 Cs4 . 3_445 158.79(13) ?
Cs4A P2 Cs4 3_445 3_445 2.3(2) ?
O23 P2 Cs4B . 3_445 107.8(2) ?
O21 P2 Cs4B . 3_445 53.2(2) ?
O12 P2 Cs4B . 3_445 142.2(2) ?
O16 P2 Cs4B 3_445 3_445 61.2(2) ?
Cs3 P2 Cs4B . 3_445 127.68(9) ?
Cs2 P2 Cs4B . 3_445 161.09(7) ?
Cs4A P2 Cs4B 3_445 3_445 4.7(2) ?
Cs4 P2 Cs4B 3_445 3_445 3.65(7) ?
O20 P3 O19 7_565 7_565 108.4(3) ?
O20 P3 O9 7_565 . 110.3(3) ?
O19 P3 O9 7_565 . 110.6(3) ?
O20 P3 O24 7_565 . 110.8(3) ?
O19 P3 O24 7_565 . 110.9(3) ?
O9 P3 O24 . . 105.9(3) ?
O20 P3 Cs3 7_565 . 67.4(2) ?
O19 P3 Cs3 7_565 . 82.4(2) ?
O9 P3 Cs3 . . 63.5(2) ?
O24 P3 Cs3 . . 165.9(2) ?
O20 P3 Cs2 7_565 . 73.1(2) ?
O19 P3 Cs2 7_565 . 149.0(2) ?
O9 P3 Cs2 . . 45.2(2) ?
O24 P3 Cs2 . . 96.4(2) ?
Cs3 P3 Cs2 . . 69.53(5) ?
O20 P3 Cs1 7_565 7_565 57.5(2) ?
O19 P3 Cs1 7_565 7_565 51.3(2) ?
O9 P3 Cs1 . 7_565 132.4(2) ?
O24 P3 Cs1 . 7_565 121.6(2) ?
Cs3 P3 Cs1 . 7_565 70.06(5) ?
Cs2 P3 Cs1 . 7_565 124.93(5) ?
O20 P3 Cs4 7_565 . 106.8(2) ?
O19 P3 Cs4 7_565 . 51.4(2) ?
O9 P3 Cs4 . . 142.6(2) ?
O24 P3 Cs4 . . 63.8(2) ?
Cs3 P3 Cs4 . . 130.30(14) ?
Cs2 P3 Cs4 . . 159.28(14) ?
Cs1 P3 Cs4 7_565 . 66.86(11) ?
O22 P4 O15 . 5_565 108.8(3) ?
O22 P4 O1 . . 110.6(3) ?
O15 P4 O1 5_565 . 111.4(3) ?
O22 P4 O13 . 3_455 111.5(3) ?
O15 P4 O13 5_565 3_455 110.0(3) ?
O1 P4 O13 . 3_455 104.6(3) ?
O22 P4 Cs3 . . 61.7(2) ?
O15 P4 Cs3 5_565 . 85.1(2) ?
O1 P4 Cs3 . . 68.2(2) ?
O13 P4 Cs3 3_455 . 164.9(2) ?
O22 P4 Cs2 . . 73.5(2) ?
O15 P4 Cs2 5_565 . 150.0(2) ?
O1 P4 Cs2 . . 45.0(2) ?
O13 P4 Cs2 3_455 . 96.0(2) ?
Cs3 P4 Cs2 . . 69.47(5) ?
O22 P4 Cs3 . 5_565 56.6(2) ?
O15 P4 Cs3 5_565 5_565 52.8(2) ?
O1 P4 Cs3 . 5_565 134.9(2) ?
O13 P4 Cs3 3_455 5_565 120.4(2) ?
Cs3 P4 Cs3 . 5_565 68.46(4) ?
Cs2 P4 Cs3 . 5_565 125.42(6) ?
O22 P4 Cs4A . 3_455 109.2(3) ?
O15 P4 Cs4A 5_565 3_455 53.9(2) ?
O1 P4 Cs4A . 3_455 140.3(3) ?
O13 P4 Cs4A 3_455 3_455 59.8(3) ?
Cs3 P4 Cs4A . 3_455 134.2(2) ?
Cs2 P4 Cs4A . 3_455 155.3(2) ?
Cs3 P4 Cs4A 5_565 3_455 70.3(2) ?
O22 P4 Cs4B . 3_455 108.0(2) ?
O15 P4 Cs4B 5_565 3_455 49.3(2) ?
O1 P4 Cs4B . 3_455 141.1(2) ?
O13 P4 Cs4B 3_455 3_455 64.8(2) ?
Cs3 P4 Cs4B . 3_455 129.31(9) ?
Cs2 P4 Cs4B . 3_455 160.16(9) ?
Cs3 P4 Cs4B 5_565 3_455 66.29(7) ?
Cs4A P4 Cs4B 3_455 3_455 5.0(2) ?
O2 P5 O6 . 1_565 112.6(3) ?
O2 P5 O7 . . 108.0(3) ?
O6 P5 O7 1_565 . 111.6(3) ?
O2 P5 O14 . 4 108.6(3) ?
O6 P5 O14 1_565 4 105.9(3) ?
O7 P5 O14 . 4 110.1(2) ?
O2 P5 Cs1 . . 57.6(2) ?
O6 P5 Cs1 1_565 . 163.8(2) ?
O7 P5 Cs1 . . 64.4(2) ?
O14 P5 Cs1 4 . 89.9(2) ?
O2 P5 Cs2 . 4 52.6(2) ?
O6 P5 Cs2 1_565 4 115.7(2) ?
O7 P5 Cs2 . 4 132.7(2) ?
O14 P5 Cs2 4 4 56.9(2) ?
Cs1 P5 Cs2 . 4 69.98(5) ?
O2 P5 Cs3 . 7_565 75.3(2) ?
O6 P5 Cs3 1_565 7_565 95.9(2) ?
O7 P5 Cs3 . 7_565 46.4(2) ?
O14 P5 Cs3 4 7_565 153.6(2) ?
Cs1 P5 Cs3 . 7_565 69.82(4) ?
Cs2 P5 Cs3 4 7_565 125.72(5) ?
O2 P5 Cs4 . 1_565 132.1(2) ?
O6 P5 Cs4 1_565 1_565 44.9(2) ?
O7 P5 Cs4 . 1_565 66.9(2) ?
O14 P5 Cs4 4 1_565 117.9(2) ?
Cs1 P5 Cs4 . 1_565 129.87(15) ?
Cs2 P5 Cs4 4 1_565 160.08(14) ?
Cs3 P5 Cs4 7_565 1_565 68.44(13) ?
O2 P5 Cs4A . 1_565 131.1(2) ?
O6 P5 Cs4A 1_565 1_565 42.2(3) ?
O7 P5 Cs4A . 1_565 69.5(3) ?
O14 P5 Cs4A 4 1_565 118.1(2) ?
Cs1 P5 Cs4A . 1_565 132.2(2) ?
Cs2 P5 Cs4A 4 1_565 157.6(2) ?
Cs3 P5 Cs4A 7_565 1_565 69.54(15) ?
Cs4 P5 Cs4A 1_565 1_565 2.7(2) ?
O4 P6 O11 3_455 . 113.2(3) ?
O4 P6 O10 3_455 . 110.7(3) ?
O11 P6 O10 . . 108.3(3) ?
O4 P6 O18 3_455 4 105.8(2) ?
O11 P6 O18 . 4 107.6(2) ?
O10 P6 O18 . 4 111.3(2) ?
O4 P6 Cs1 3_455 . 163.0(2) ?
O11 P6 Cs1 . . 58.0(2) ?
O10 P6 Cs1 . . 63.5(2) ?
O18 P6 Cs1 4 . 91.0(2) ?
O4 P6 Cs2 3_455 4 118.0(2) ?
O11 P6 Cs2 . 4 51.2(2) ?
O10 P6 Cs2 . 4 131.3(2) ?
O18 P6 Cs2 4 4 56.9(2) ?
Cs1 P6 Cs2 . 4 69.46(5) ?
O4 P6 Cs4A 3_455 3_455 40.7(2) ?
O11 P6 Cs4A . 3_455 132.5(2) ?
O10 P6 Cs4A . 3_455 70.3(3) ?
O18 P6 Cs4A 4 3_455 117.2(2) ?
Cs1 P6 Cs4A . 3_455 132.2(2) ?
Cs2 P6 Cs4A 4 3_455 158.2(2) ?
O4 P6 Cs4B 3_455 3_455 45.6(2) ?
O11 P6 Cs4B . 3_455 132.7(2) ?
O10 P6 Cs4B . 3_455 65.3(2) ?
O18 P6 Cs4B 4 3_455 118.5(2) ?
Cs1 P6 Cs4B . 3_455 127.38(10) ?
Cs2 P6 Cs4B 4 3_455 163.10(9) ?
Cs4A P6 Cs4B 3_455 3_455 5.0(2) ?
Fe6 F1 Fe6 4_545 3_445 155.7(4) ?
Fe6 F1 Cs2 4_545 . 86.52(8) ?
Fe6 F1 Cs2 3_445 . 89.74(8) ?
Fe6 F1 Cs2 4_545 2 89.74(8) ?
Fe6 F1 Cs2 3_445 2 86.51(8) ?
Cs2 F1 Cs2 . 2 162.2(2) ?
Fe4 F2 Fe4 3_545 4_545 120.6(3) ?
Fe4 F2 Fe3 3_545 3_545 119.7(2) ?
Fe4 F2 Fe3 4_545 3_545 119.7(2) ?
Fe4 F2 Cs4A 3_545 2_655 92.0(2) ?
Fe4 F2 Cs4A 4_545 2_655 86.8(2) ?
Fe3 F2 Cs4A 3_545 2_655 91.3(2) ?
Fe4 F2 Cs4A 3_545 . 86.8(2) ?
Fe4 F2 Cs4A 4_545 . 92.0(2) ?
Fe3 F2 Cs4A 3_545 . 91.3(2) ?
Cs4A F2 Cs4A 2_655 . 177.5(3) ?
Fe4 F2 Cs4 3_545 . 88.92(12) ?
Fe4 F2 Cs4 4_545 . 90.27(12) ?
Fe3 F2 Cs4 3_545 . 90.81(13) ?
Cs4A F2 Cs4 2_655 . 177.0(3) ?
Cs4A F2 Cs4 . . 2.2(2) ?
Fe4 F2 Cs4 3_545 2_655 90.28(12) ?
Fe4 F2 Cs4 4_545 2_655 88.92(12) ?
Fe3 F2 Cs4 3_545 2_655 90.81(13) ?
Cs4A F2 Cs4 2_655 2_655 2.2(2) ?
Cs4A F2 Cs4 . 2_655 177.0(3) ?
Cs4 F2 Cs4 . 2_655 178.4(3) ?
Fe4 F2 Cs4B 3_545 . 86.89(10) ?
Fe4 F2 Cs4B 4_545 . 92.97(11) ?
Fe3 F2 Cs4B 3_545 . 90.14(11) ?
Cs4A F2 Cs4B 2_655 . 178.5(3) ?
Cs4A F2 Cs4B . . 1.23(15) ?
Cs4 F2 Cs4B . . 2.80(9) ?
Cs4 F2 Cs4B 2_655 . 177.11(11) ?
Fe4 F2 Cs4B 3_545 2_655 92.97(11) ?
Fe4 F2 Cs4B 4_545 2_655 86.89(10) ?
Fe3 F2 Cs4B 3_545 2_655 90.14(11) ?
Cs4A F2 Cs4B 2_655 2_655 1.2(2) ?
Cs4A F2 Cs4B . 2_655 178.5(2) ?
Cs4 F2 Cs4B . 2_655 177.11(11) ?
Cs4 F2 Cs4B 2_655 2_655 2.80(10) ?
Cs4B F2 Cs4B . 2_655 179.7(2) ?
Fe5 F3 Fe6 7_565 . 133.3(2) ?
Fe5 F3 Cs3 7_565 7_565 120.7(2) ?
Fe6 F3 Cs3 . 7_565 105.68(14) ?
Fe5 F3 Cs1 7_565 . 94.20(13) ?
Fe6 F3 Cs1 . . 96.37(14) ?
Cs3 F3 Cs1 7_565 . 82.68(9) ?
Fe5 F3 Cs3 7_565 3 91.81(13) ?
Fe6 F3 Cs3 . 3 91.41(13) ?
Cs3 F3 Cs3 7_565 3 80.09(9) ?
Cs1 F3 Cs3 . 3 162.47(12) ?
Fe1 F4 Fe8 1_565 . 131.7(2) ?
Fe1 F4 Cs4B 1_565 7_565 109.8(2) ?
Fe8 F4 Cs4B . 7_565 118.4(2) ?
Fe1 F4 Cs4 1_565 7_565 105.8(2) ?
Fe8 F4 Cs4 . 7_565 122.5(2) ?
Cs4B F4 Cs4 7_565 7_565 4.53(8) ?
Fe1 F4 Cs1 1_565 . 91.58(13) ?
Fe8 F4 Cs1 . . 96.81(14) ?
Cs4B F4 Cs1 7_565 . 83.05(11) ?
Cs4 F4 Cs1 7_565 . 80.88(11) ?
Fe1 F4 Cs4A 1_565 7_565 105.5(2) ?
Fe8 F4 Cs4A . 7_565 122.8(2) ?
Cs4B F4 Cs4A 7_565 7_565 4.6(2) ?
Cs4 F4 Cs4A 7_565 7_565 0.82(14) ?
Cs1 F4 Cs4A . 7_565 81.6(2) ?
Fe1 F4 Cs3 1_565 1_565 93.07(13) ?
Fe8 F4 Cs3 . 1_565 92.16(13) ?
Cs4B F4 Cs3 7_565 1_565 80.13(11) ?
Cs4 F4 Cs3 7_565 1_565 82.26(12) ?
Cs1 F4 Cs3 . 1_565 163.13(12) ?
Cs4A F4 Cs3 7_565 1_565 81.5(2) ?
Fe7 F5 Fe5 . . 136.4(2) ?
Fe7 F5 Cs1 . 7_565 107.05(14) ?
Fe5 F5 Cs1 . 7_565 115.91(15) ?
Fe7 F5 Cs1 . . 100.77(14) ?
Fe5 F5 Cs1 . . 90.23(13) ?
Cs1 F5 Cs1 7_565 . 84.91(10) ?
Fe7 F6 Fe8 . 4_545 161.2(3) ?
Fe7 F6 Cs2 . 4 87.88(15) ?
Fe8 F6 Cs2 4_545 4 89.67(15) ?
Fe7 F6 Cs2 . . 89.97(15) ?
Fe8 F6 Cs2 4_545 . 87.66(14) ?
Cs2 F6 Cs2 4 . 165.24(14) ?
P4 O1 Fe7 . . 137.0(3) ?
P4 O1 Cs2 . . 113.8(2) ?
Fe7 O1 Cs2 . . 108.7(2) ?
P4 O1 Cs3 . . 87.2(2) ?
Fe7 O1 Cs3 . . 103.1(2) ?
Cs2 O1 Cs3 . . 84.07(13) ?
P5 O2 Fe6 . . 141.8(3) ?
P5 O2 Cs2 . 4 104.5(2) ?
Fe6 O2 Cs2 . 4 101.0(2) ?
P5 O2 Cs1 . . 98.3(2) ?
Fe6 O2 Cs1 . . 111.2(2) ?
Cs2 O2 Cs1 4 . 86.53(12) ?
P1 O3 Fe4 . 4_545 152.5(3) ?
P1 O3 Fe41 . 4_545 119.2(4) ?
Fe4 O3 Fe41 4_545 4_545 36.4(3) ?
P1 O3 Cs4A . . 113.5(3) ?
Fe4 O3 Cs4A 4_545 . 94.0(3) ?
Fe41 O3 Cs4A 4_545 . 123.8(4) ?
P1 O3 Cs4 . . 111.8(3) ?
Fe4 O3 Cs4 4_545 . 95.7(2) ?
Fe41 O3 Cs4 4_545 . 124.2(4) ?
Cs4A O3 Cs4 . . 3.4(2) ?
P1 O3 Cs4B . . 109.8(2) ?
Fe4 O3 Cs4B 4_545 . 97.7(2) ?
Fe41 O3 Cs4B 4_545 . 126.4(3) ?
Cs4A O3 Cs4B . . 4.2(2) ?
Cs4 O3 Cs4B . . 2.26(8) ?
P6 O4 Fe4 3_545 3_545 145.4(3) ?
P6 O4 Fe41 3_545 3_545 113.3(4) ?
Fe4 O4 Fe41 3_545 3_545 35.3(3) ?
P6 O4 Cs4A 3_545 . 120.9(3) ?
Fe4 O4 Cs4A 3_545 . 93.6(2) ?
Fe41 O4 Cs4A 3_545 . 121.0(3) ?
P6 O4 Cs4B 3_545 . 115.2(2) ?
Fe4 O4 Cs4B 3_545 . 99.2(2) ?
Fe41 O4 Cs4B 3_545 . 125.6(3) ?
Cs4A O4 Cs4B . . 5.7(2) ?
P6 O4 Cs4 3_545 . 119.8(3) ?
Fe4 O4 Cs4 3_545 . 94.7(2) ?
Fe41 O4 Cs4 3_545 . 121.9(3) ?
Cs4A O4 Cs4 . . 1.1(3) ?
Cs4B O4 Cs4 . . 4.61(10) ?
P1 O5 Fe7 . . 140.0(3) ?
P1 O5 Cs2 . 4 101.8(2) ?
Fe7 O5 Cs2 . 4 102.4(2) ?
P1 O5 Cs1 . . 102.0(2) ?
Fe7 O5 Cs1 . . 111.5(2) ?
Cs2 O5 Cs1 4 . 85.14(12) ?
P1 O5 Cs1 . 7_565 83.8(2) ?
Fe7 O5 Cs1 . 7_565 82.4(2) ?
Cs2 O5 Cs1 4 7_565 163.0(2) ?
Cs1 O5 Cs1 . 7_565 77.94(11) ?
P5 O6 Fe3 1_545 3_545 145.7(3) ?
P5 O6 Fe31 1_545 3_545 119.2(5) ?
Fe3 O6 Fe31 3_545 3_545 28.7(4) ?
P5 O6 Cs4A 1_545 . 119.5(4) ?
Fe3 O6 Cs4A 3_545 . 94.6(3) ?
Fe31 O6 Cs4A 3_545 . 117.3(5) ?
P5 O6 Cs4 1_545 . 116.0(3) ?
Fe3 O6 Cs4 3_545 . 98.1(2) ?
Fe31 O6 Cs4 3_545 . 120.7(4) ?
Cs4A O6 Cs4 . . 3.5(2) ?
P5 O6 Cs4B 1_545 . 114.7(2) ?
Fe3 O6 Cs4B 3_545 . 99.1(2) ?
Fe31 O6 Cs4B 3_545 . 120.4(3) ?
Cs4A O6 Cs4B . . 5.6(2) ?
Cs4 O6 Cs4B . . 3.85(9) ?
P5 O7 Fe1 . 1_565 137.7(3) ?
P5 O7 Cs3 . 7_565 112.6(2) ?
Fe1 O7 Cs3 1_565 7_565 109.4(2) ?
P5 O7 Cs1 . . 91.1(2) ?
Fe1 O7 Cs1 1_565 . 96.7(2) ?
Cs3 O7 Cs1 7_565 . 85.76(11) ?
P1 O8 Fe2 4_545 . 109.2(2) ?
P1 O8 Fe6 4_545 4_545 135.8(3) ?
Fe2 O8 Fe6 . 4_545 101.3(2) ?
P1 O8 Cs2 4_545 . 101.0(2) ?
Fe2 O8 Cs2 . . 110.3(2) ?
Fe6 O8 Cs2 4_545 . 97.3(2) ?
P3 O9 Fe8 . 1_545 136.0(3) ?
P3 O9 Cs2 . . 113.3(2) ?
Fe8 O9 Cs2 1_545 . 109.6(2) ?
P3 O9 Cs3 . . 92.2(2) ?
Fe8 O9 Cs3 1_545 . 99.6(2) ?
Cs2 O9 Cs3 . . 86.14(13) ?
P6 O10 Fe5 . . 135.5(3) ?
P6 O10 Cs1 . . 92.0(2) ?
Fe5 O10 Cs1 . . 97.4(2) ?
P6 O10 Cs4B . 7_565 123.9(2) ?
Fe5 O10 Cs4B . 7_565 100.3(2) ?
Cs1 O10 Cs4B . 7_565 85.46(14) ?
P6 O10 Cs4 . 7_565 126.6(3) ?
Fe5 O10 Cs4 . 7_565 97.9(2) ?
Cs1 O10 Cs4 . 7_565 82.34(14) ?
Cs4B O10 Cs4 7_565 7_565 4.16(8) ?
P6 O10 Cs4A . 7_565 128.7(3) ?
Fe5 O10 Cs4A . 7_565 95.6(2) ?
Cs1 O10 Cs4A . 7_565 84.2(2) ?
Cs4B O10 Cs4A 7_565 7_565 4.9(2) ?
Cs4 O10 Cs4A 7_565 7_565 2.8(2) ?
P6 O10 Cs4B . 3_455 93.1(2) ?
Fe5 O10 Cs4B . 3_455 87.7(2) ?
Cs1 O10 Cs4B . 3_455 166.39(15) ?
Cs4B O10 Cs4B 7_565 3_455 81.2(2) ?
Cs4 O10 Cs4B 7_565 3_455 84.5(2) ?
Cs4A O10 Cs4B 7_565 3_455 82.7(2) ?
P6 O11 Fe8 . . 140.1(3) ?
P6 O11 Cs2 . 4 106.2(2) ?
Fe8 O11 Cs2 . 4 104.0(2) ?
P6 O11 Cs1 . . 97.7(2) ?
Fe8 O11 Cs1 . . 109.8(2) ?
Cs2 O11 Cs1 4 . 86.25(12) ?
P2 O12 Fe6 . 3_445 138.9(3) ?
P2 O12 Cs2 . . 114.2(2) ?
Fe6 O12 Cs2 3_445 . 106.6(2) ?
P2 O12 Cs3 . . 87.5(2) ?
Fe6 O12 Cs3 3_445 . 99.6(2) ?
Cs2 O12 Cs3 . . 85.67(13) ?
P4 O13 Fe9 3_545 2_655 108.6(2) ?
P4 O13 Fe3 3_545 3_545 141.4(3) ?
Fe9 O13 Fe3 2_655 3_545 104.6(2) ?
P4 O13 Fe31 3_545 3_545 117.7(5) ?
Fe9 O13 Fe31 2_655 3_545 112.1(2) ?
Fe3 O13 Fe31 3_545 3_545 27.7(4) ?
P4 O13 Cs4A 3_545 . 98.6(3) ?
Fe9 O13 Cs4A 2_655 . 117.8(3) ?
Fe3 O13 Cs4A 3_545 . 82.6(2) ?
Fe31 O13 Cs4A 3_545 . 101.7(4) ?
P4 O13 Cs4 3_545 . 97.0(3) ?
Fe9 O13 Cs4 2_655 . 120.1(2) ?
Fe3 O13 Cs4 3_545 . 82.7(2) ?
Fe31 O13 Cs4 3_545 . 100.9(3) ?
Cs4A O13 Cs4 . . 2.4(2) ?
P4 O13 Cs4B 3_545 . 93.6(2) ?
Fe9 O13 Cs4B 2_655 . 119.8(2) ?
Fe3 O13 Cs4B 3_545 . 86.7(2) ?
Fe31 O13 Cs4B 3_545 . 104.4(3) ?
Cs4A O13 Cs4B . . 5.0(2) ?
Cs4 O13 Cs4B . . 4.00(8) ?
P5 O14 Fe8 4_545 4_545 137.9(3) ?
P5 O14 Fe9 4_545 4 109.6(2) ?
Fe8 O14 Fe9 4_545 4 102.6(2) ?
P5 O14 Cs2 4_545 . 99.0(2) ?
Fe8 O14 Cs2 4_545 . 97.6(2) ?
Fe9 O14 Cs2 4 . 105.7(2) ?
P4 O15 Fe5 5_565 5_565 140.1(3) ?
P4 O15 Cs3 5_565 . 104.8(2) ?
Fe5 O15 Cs3 5_565 . 104.1(2) ?
P4 O15 Cs4B 5_565 7 110.8(2) ?
Fe5 O15 Cs4B 5_565 7 99.0(2) ?
Cs3 O15 Cs4B . 7 84.05(12) ?
P4 O15 Cs4A 5_565 7 105.4(3) ?
Fe5 O15 Cs4A 5_565 7 102.7(2) ?
Cs3 O15 Cs4A . 7 87.7(3) ?
Cs4B O15 Cs4A 7 7 5.9(2) ?
P4 O15 Cs4 5_565 7 107.1(3) ?
Fe5 O15 Cs4 5_565 7 102.4(2) ?
Cs3 O15 Cs4 . 7 84.6(2) ?
Cs4B O15 Cs4 7 7 3.69(10) ?
Cs4A O15 Cs4 7 7 3.2(2) ?
P2 O16 Fe2 3 3 109.1(3) ?
P2 O16 Fe4 3 3_545 134.7(3) ?
Fe2 O16 Fe4 3 3_545 104.1(2) ?
P2 O16 Fe41 3 3_545 105.6(3) ?
Fe2 O16 Fe41 3 3_545 109.7(3) ?
Fe4 O16 Fe41 3_545 3_545 32.6(3) ?
P2 O16 Cs4A 3 . 101.5(3) ?
Fe2 O16 Cs4A 3 . 125.2(3) ?
Fe4 O16 Cs4A 3_545 . 82.7(3) ?
Fe41 O16 Cs4A 3_545 . 104.1(4) ?
P2 O16 Cs4 3 . 100.4(3) ?
Fe2 O16 Cs4 3 . 124.1(2) ?
Fe4 O16 Cs4 3_545 . 84.8(2) ?
Fe41 O16 Cs4 3_545 . 106.2(3) ?
Cs4A O16 Cs4 . . 2.2(2) ?
P2 O16 Cs4B 3 . 97.3(2) ?
Fe2 O16 Cs4B 3 . 127.7(2) ?
Fe4 O16 Cs4B 3_545 . 85.4(2) ?
Fe41 O16 Cs4B 3_545 . 105.2(3) ?
Cs4A O16 Cs4B . . 4.2(2) ?
Cs4 O16 Cs4B . . 3.87(7) ?
P1 O17 Fe5 . 7_565 142.3(3) ?
P1 O17 Cs1 . 7_565 111.7(2) ?
Fe5 O17 Cs1 7_565 7_565 105.9(2) ?
P1 O17 Cs1 . . 87.6(2) ?
Fe5 O17 Cs1 7_565 . 94.1(2) ?
Cs1 O17 Cs1 7_565 . 82.39(12) ?
P1 O17 Cs4 . . 97.4(3) ?
Fe5 O17 Cs4 7_565 . 90.7(2) ?
Cs1 O17 Cs4 7_565 . 82.3(2) ?
Cs1 O17 Cs4 . . 164.7(2) ?
P1 O17 Cs4A . . 95.6(3) ?
Fe5 O17 Cs4A 7_565 . 90.6(2) ?
Cs1 O17 Cs4A 7_565 . 85.3(3) ?
Cs1 O17 Cs4A . . 167.6(3) ?
Cs4 O17 Cs4A . . 3.1(2) ?
P1 O17 Cs4B . . 101.0(2) ?
Fe5 O17 Cs4B 7_565 . 87.1(2) ?
Cs1 O17 Cs4B 7_565 . 82.19(12) ?
Cs1 O17 Cs4B . . 164.27(14) ?
Cs4 O17 Cs4B . . 3.81(9) ?
Cs4A O17 Cs4B . . 5.5(2) ?
P6 O18 Fe7 4_545 4_545 139.2(3) ?
P6 O18 Fe9 4_545 . 111.0(2) ?
Fe7 O18 Fe9 4_545 . 99.9(2) ?
P6 O18 Cs2 4_545 . 99.2(2) ?
Fe7 O18 Cs2 4_545 . 96.05(15) ?
Fe9 O18 Cs2 . . 107.7(2) ?
P3 O19 Fe1 7_565 1_565 139.2(3) ?
P3 O19 Cs1 7_565 . 106.5(2) ?
Fe1 O19 Cs1 1_565 . 102.9(2) ?
P3 O19 Cs4 7_565 7_565 108.3(3) ?
Fe1 O19 Cs4 1_565 7_565 102.0(2) ?
Cs1 O19 Cs4 . 7_565 84.64(14) ?
P3 O19 Cs4A 7_565 7_565 106.1(3) ?
Fe1 O19 Cs4A 1_565 7_565 103.6(2) ?
Cs1 O19 Cs4A . 7_565 86.0(2) ?
Cs4 O19 Cs4A 7_565 7_565 2.4(2) ?
P3 O19 Cs4B 7_565 7_565 111.8(2) ?
Fe1 O19 Cs4B 1_565 7_565 98.9(2) ?
Cs1 O19 Cs4B . 7_565 83.57(11) ?
Cs4 O19 Cs4B 7_565 7_565 3.50(14) ?
Cs4A O19 Cs4B 7_565 7_565 5.8(2) ?
P3 O20 Fe7 7_565 7_565 161.9(3) ?
P3 O20 Cs1 7_565 . 99.7(2) ?
Fe7 O20 Cs1 7_565 . 94.8(2) ?
P3 O20 Cs3 7_565 7_565 88.6(2) ?
Fe7 O20 Cs3 7_565 7_565 104.5(2) ?
Cs1 O20 Cs3 . 7_565 80.42(12) ?
P3 O20 Cs2 7_565 7_565 83.8(2) ?
Fe7 O20 Cs2 7_565 7_565 87.7(2) ?
Cs1 O20 Cs2 . 7_565 154.4(2) ?
Cs3 O20 Cs2 7_565 7_565 74.29(10) ?
P2 O21 Fe5 . 5_565 136.9(3) ?
P2 O21 Cs4B . 7 119.7(2) ?
Fe5 O21 Cs4B 5_565 7 98.4(2) ?
P2 O21 Cs4A . 3_445 100.8(3) ?
Fe5 O21 Cs4A 5_565 3_445 98.8(3) ?
Cs4B O21 Cs4A 7 3_445 89.3(2) ?
P2 O21 Cs4B . 3_445 106.3(2) ?
Fe5 O21 Cs4B 5_565 3_445 96.0(2) ?
Cs4B O21 Cs4B 7 3_445 84.4(2) ?
Cs4A O21 Cs4B 3_445 3_445 6.0(2) ?
P2 O21 Cs4 . 3_445 103.8(3) ?
Fe5 O21 Cs4 5_565 3_445 95.7(2) ?
Cs4B O21 Cs4 7 3_445 88.7(2) ?
Cs4A O21 Cs4 3_445 3_445 3.2(2) ?
Cs4B O21 Cs4 3_445 3_445 4.32(9) ?
P2 O21 Cs3 . . 77.8(2) ?
Fe5 O21 Cs3 5_565 . 92.7(2) ?
Cs4B O21 Cs3 7 . 78.00(11) ?
Cs4A O21 Cs3 3_445 . 164.0(2) ?
Cs4B O21 Cs3 3_445 . 161.3(2) ?
Cs4 O21 Cs3 3_445 . 165.2(2) ?
P2 O21 Cs4 . 7 119.8(3) ?
Fe5 O21 Cs4 5_565 7 98.0(2) ?
Cs4B O21 Cs4 7 7 0.86(7) ?
Cs4A O21 Cs4 3_445 7 90.1(2) ?
Cs4B O21 Cs4 3_445 7 85.2(2) ?
Cs4 O21 Cs4 3_445 7 89.5(2) ?
Cs3 O21 Cs4 . 7 77.26(12) ?
P2 O21 Cs4A . 7 122.9(3) ?
Fe5 O21 Cs4A 5_565 7 95.2(3) ?
Cs4B O21 Cs4A 7 7 3.2(3) ?
Cs4A O21 Cs4A 3_445 7 89.3(2) ?
Cs4B O21 Cs4A 3_445 7 84.2(2) ?
Cs4 O21 Cs4A 3_445 7 88.5(2) ?
Cs3 O21 Cs4A . 7 78.5(2) ?
Cs4 O21 Cs4A 7 7 3.0(2) ?
P4 O22 Fe6 . 3_445 157.4(3) ?
P4 O22 Cs3 . . 94.1(2) ?
Fe6 O22 Cs3 3_445 . 102.4(2) ?
P4 O22 Cs3 . 5_565 101.0(2) ?
Fe6 O22 Cs3 3_445 5_565 96.8(2) ?
Cs3 O22 Cs3 . 5_565 81.08(12) ?
P4 O22 Cs2 . . 83.7(2) ?
Fe6 O22 Cs2 3_445 . 85.5(2) ?
Cs3 O22 Cs2 . . 75.77(10) ?
Cs3 O22 Cs2 5_565 . 156.7(2) ?
P2 O23 Fe8 . 1_545 169.6(4) ?
P2 O23 Cs3 . . 86.6(2) ?
Fe8 O23 Cs3 1_545 . 101.3(2) ?
P2 O23 Cs2 . . 87.0(2) ?
Fe8 O23 Cs2 1_545 . 88.3(2) ?
Cs3 O23 Cs2 . . 75.41(11) ?
P3 O24 Fe9 . . 111.6(3) ?
P3 O24 Fe4 . 4_545 141.1(3) ?
Fe9 O24 Fe4 . 4_545 104.0(2) ?
P3 O24 Fe41 . 4_545 113.2(4) ?
Fe9 O24 Fe41 . 4_545 114.8(3) ?
Fe4 O24 Fe41 4_545 4_545 33.3(3) ?
P3 O24 Cs4 . . 94.4(2) ?
Fe9 O24 Cs4 . . 118.5(2) ?
Fe4 O24 Cs4 4_545 . 81.6(2) ?
Fe41 O24 Cs4 4_545 . 102.5(3) ?
P3 O24 Cs4A . . 97.5(3) ?
Fe9 O24 Cs4A . . 117.5(2) ?
Fe4 O24 Cs4A 4_545 . 79.0(3) ?
Fe41 O24 Cs4A 4_545 . 100.8(3) ?
Cs4 O24 Cs4A . . 3.1(2) ?

loop_
_geom_bond_atom_site_label_1
_geom_bond_atom_site_label_2
_geom_bond_site_symmetry_2
_geom_bond_distance
_geom_bond_publ_flag
Cs1 F5 7_565 2.922(4) ?
Cs1 O17 7_565 3.030(5) ?
Cs1 O19 . 3.135(5) ?
Cs1 O2 . 3.135(5) ?
Cs1 O11 . 3.149(5) ?
Cs1 O5 . 3.196(5) ?
Cs1 O10 . 3.293(5) ?
Cs1 O20 . 3.299(5) ?
Cs1 O7 . 3.315(5) ?
Cs1 F4 . 3.498(4) ?
Cs1 F5 . 3.509(4) ?
Cs1 F3 . 3.550(4) ?
Cs2 O9 . 2.962(5) ?
Cs2 O1 . 2.989(5) ?
Cs2 O12 . 3.018(5) ?
Cs2 O2 4_545 3.097(5) ?
Cs2 O11 4_545 3.100(5) ?
Cs2 O8 . 3.112(5) ?
Cs2 O5 4_545 3.117(5) ?
Cs2 O14 . 3.202(5) ?
Cs2 O18 . 3.239(5) ?
Cs2 F1 . 3.566(2) ?
Cs2 F6 4_545 3.592(5) ?
Cs2 F6 . 3.600(5) ?
Cs3 F3 7_565 2.999(4) ?
Cs3 O7 7_565 3.066(4) ?
Cs3 O15 . 3.198(5) ?
Cs3 O22 . 3.248(5) ?
Cs3 O22 5_565 3.298(5) ?
Cs3 O12 . 3.305(5) ?
Cs3 O9 . 3.327(6) ?
Cs3 O23 . 3.341(5) ?
Cs3 O1 . 3.420(6) ?
Cs3 O20 7_565 3.430(5) ?
Cs3 F4 1_545 3.575(4) ?
Cs3 F3 3_445 3.578(4) ?
Cs4 O6 . 3.270(7) ?
Cs4 O4 . 3.305(9) ?
Cs4 O3 . 3.331(9) ?
Cs4 F4 7_565 3.331(9) ?
Cs4 F2 . 3.422(10) ?
Cs4 O19 7_565 3.438(7) ?
Cs4 O10 7_565 3.436(8) ?
Cs4 O21 3 3.515(6) ?
Cs4 O15 7 3.544(7) ?
Cs4 O16 . 3.587(9) ?
Cs4 O17 . 3.662(6) ?
Cs4 O21 7 3.702(10) ?
Cs4A O4 . 3.11(2) ?
Cs4A O6 . 3.249(9) ?
Cs4A F2 . 3.268(14) ?
Cs4A O3 . 3.295(10) ?
Cs4A O16 . 3.435(14) ?
Cs4A O21 3 3.459(9) ?
Cs4A O15 7 3.490(10) ?
Cs4A F4 7_565 3.53(2) ?
Cs4A O10 7_565 3.547(12) ?
Cs4A O19 7_565 3.578(15) ?
Cs4A O13 . 3.639(13) ?
Cs4A O17 . 3.705(9) ?
Cs4B O4 . 3.286(6) ?
Cs4B F4 7_565 3.283(5) ?
Cs4B O10 7_565 3.336(5) ?
Cs4B O15 7 3.400(6) ?
Cs4B O6 . 3.412(6) ?
Cs4B O21 7 3.442(8) ?
Cs4B O21 3 3.480(6) ?
Cs4B O3 . 3.559(8) ?
Cs4B O19 7_565 3.595(7) ?
Cs4B F2 . 3.625(6) ?
Cs4B O16 . 3.688(7) ?
Cs4B O17 . 3.761(6) ?
Fe1 F4 7_565 1.971(4) y
Fe1 F4 1_545 1.971(4) ?
Fe1 O19 7_565 1.978(4) y
Fe1 O19 1_545 1.978(4) ?
Fe1 O7 1_545 1.990(4) y
Fe1 O7 7_565 1.990(4) ?
Fe1 Cs1 1_545 4.061(2) ?
Fe1 Cs1 7_565 4.062(2) ?
Fe1 Cs3 7 4.174(2) ?
Fe1 Cs4 7 4.308(6) ?
Fe2 O16 3_445 2.038(5) y
Fe2 O16 4_545 2.038(5) ?
Fe2 O8 . 2.066(4) y
Fe2 O8 2 2.066(4) ?
Fe2 Cs2 2 4.291(2) ?
Fe3 Fe31 . 1.01(2) ?
Fe3 O6 4 1.982(5) y
Fe3 O6 3_455 1.982(5) ?
Fe3 O13 3_455 2.046(4) y
Fe3 O13 4 2.046(4) ?
Fe3 F2 3_455 2.128(7) y
Fe3 Cs4A 4 3.939(11) ?
Fe3 Cs4A 3_455 3.939(11) ?
Fe3 Cs4 3_455 4.055(8) ?
Fe3 Cs4 4 4.055(8) ?
Fe3 Cs4B 4 4.208(5) ?
Fe3 Cs4B 3_455 4.208(5) ?
Fe31 O6 4 2.063(7) ?
Fe31 O6 3_455 2.063(7) ?
Fe31 O13 3_455 2.137(7) ?
Fe31 O13 4 2.137(7) ?
Fe4 Fe41 . 1.235(10) ?
Fe4 O3 4 1.941(5) y
Fe4 O4 3_455 1.956(4) y
Fe4 O24 4 2.074(5) y
Fe4 O16 3_455 2.075(5) y
Fe4 F2 3_455 2.090(4) y
Fe4 Cs4A 3_455 3.78(2) ?
Fe4 Cs4A 4 3.939(11) ?
Fe4 Cs4 3_455 3.976(10) ?
Fe4 Cs4 4 4.019(10) ?
Fe4 Cs4B 3_455 4.085(5) ?
Fe4 Cs4B 4 4.277(6) ?
Fe41 O3 4 2.005(10) ?
Fe41 O4 3_455 2.090(10) ?
Fe41 O24 4 2.211(10) ?
Fe41 O16 3_455 2.275(10) ?
Fe5 O21 5_565 1.943(5) y
Fe5 O10 . 1.960(4) y
Fe5 O17 7_565 1.974(4) y
Fe5 O15 5_565 1.978(4) y
Fe5 F3 7_565 1.994(4) y
Fe5 F5 . 1.996(4) y
Fe5 Cs3 5_565 4.151(2) ?
Fe5 Cs4B 7_565 4.159(3) ?
Fe5 Cs4 7_565 4.182(4) ?
Fe5 Cs4B 3_455 4.193(6) ?
Fe5 Cs1 7_565 4.198(2) ?
Fe6 O22 3 1.987(4) y
Fe6 O2 . 1.991(5) y
Fe6 F1 3 2.018(2) y
Fe6 F3 . 2.026(4) y
Fe6 O12 3 2.027(5) y
Fe6 O8 4 2.130(4) y
Fe6 Cs2 4 3.989(2) ?
Fe6 Cs3 7_565 4.048(2) ?
Fe6 Cs2 3 4.089(3) ?
Fe6 Cs3 3 4.155(2) ?
Fe7 O20 7_565 1.934(5) y
Fe7 F5 . 1.953(4) y
Fe7 F6 . 1.957(4) y
Fe7 O5 . 1.967(4) y
Fe7 O1 . 2.002(4) y
Fe7 O18 4 2.075(4) y
Fe7 Cs1 7_565 3.963(2) ?
Fe7 Cs2 4 4.027(2) ?
Fe8 O23 1_565 1.920(5) y
Fe8 O11 . 1.958(5) y
Fe8 F6 4 2.000(4) y
Fe8 F4 . 2.007(4) y
Fe8 O9 1_565 2.011(5) y
Fe8 O14 4 2.088(4) y
Fe8 Cs2 4 4.047(2) ?
Fe8 Cs2 1_565 4.102(2) ?
Fe8 Cs3 1_565 4.166(2) ?
Fe9 O24 . 2.004(5) y
Fe9 O13 2_655 2.021(5) y
Fe9 O14 4_545 2.093(5) y
Fe9 O18 . 2.097(4) y
Fe9 Cs2 4_545 4.273(3) ?
P1 O17 . 1.514(4) ?
P1 O3 . 1.514(5) ?
P1 O5 . 1.520(4) ?
P1 O8 4 1.557(4) ?
P1 Cs2 4 3.736(2) ?
P1 Cs1 7_565 3.855(3) ?
P2 O23 . 1.500(4) ?
P2 O21 . 1.526(5) ?
P2 O12 . 1.530(5) ?
P2 O16 3_445 1.542(5) ?
P2 Cs4A 3_445 4.035(11) ?
P2 Cs4 3_445 4.153(6) ?
P2 Cs4B 3_445 4.173(3) ?
P3 O20 7_565 1.511(5) ?
P3 O19 7_565 1.522(4) ?
P3 O9 . 1.526(5) ?
P3 O24 . 1.551(5) ?
P3 Cs1 7_565 3.854(2) ?
P4 O22 . 1.510(5) ?
P4 O15 5_565 1.524(4) ?
P4 O1 . 1.531(4) ?
P4 O13 3_455 1.550(5) ?
P4 Cs3 5_565 3.879(3) ?
P4 Cs4A 3_455 4.163(10) ?
P4 Cs4B 3_455 4.190(4) ?
P5 O2 . 1.516(5) ?
P5 O6 1_565 1.518(5) ?
P5 O7 . 1.522(4) ?
P5 O14 4 1.559(4) ?
P5 Cs2 4 3.773(2) ?
P5 Cs3 7_565 3.911(2) ?
P5 Cs4 1_565 4.165(5) ?
P5 Cs4A 1_565 4.208(8) ?
P6 O4 3_455 1.510(4) ?
P6 O11 . 1.525(4) ?
P6 O10 . 1.528(4) ?
P6 O18 4 1.568(4) ?
P6 Cs2 4 3.817(3) ?
P6 Cs4A 3_455 4.10(2) ?
P6 Cs4B 3_455 4.160(5) ?
F1 Fe6 4_545 2.018(2) ?
F1 Fe6 3_445 2.018(2) ?
F1 Cs2 2 3.566(2) ?
F2 Fe4 3_545 2.090(4) ?
F2 Fe4 4_545 2.090(4) ?
F2 Fe3 3_545 2.128(7) ?
F2 Cs4A 2_655 3.268(14) ?
F2 Cs4 2_655 3.422(10) ?
F2 Cs4B 2_655 3.625(6) ?
F3 Fe5 7_565 1.994(4) ?
F3 Cs3 7_565 2.999(4) ?
F3 Cs3 3 3.578(4) ?
F4 Fe1 1_565 1.971(4) ?
F4 Cs4B 7_565 3.283(5) ?
F4 Cs4 7_565 3.331(9) ?
F4 Cs4A 7_565 3.53(2) ?
F4 Cs3 1_565 3.575(4) ?
F5 Cs1 7_565 2.922(4) ?
F6 Fe8 4_545 2.000(4) ?
F6 Cs2 4 3.593(5) ?
O2 Cs2 4 3.097(5) ?
O3 Fe4 4_545 1.941(5) ?
O3 Fe41 4_545 2.005(10) ?
O4 P6 3_545 1.510(4) ?
O4 Fe4 3_545 1.956(4) ?
O4 Fe41 3_545 2.091(10) ?
O5 Cs2 4 3.117(5) ?
O5 Cs1 7_565 3.711(5) ?
O6 P5 1_545 1.518(5) ?
O6 Fe3 3_545 1.982(5) ?
O6 Fe31 3_545 2.063(7) ?
O7 Fe1 1_565 1.990(4) ?
O7 Cs3 7_565 3.066(4) ?
O8 P1 4_545 1.557(4) ?
O8 Fe6 4_545 2.130(4) ?
O9 Fe8 1_545 2.011(5) ?
O10 Cs4B 7_565 3.336(5) ?
O10 Cs4 7_565 3.436(8) ?
O10 Cs4A 7_565 3.547(12) ?
O10 Cs4B 3_455 3.786(7) ?
O11 Cs2 4 3.100(5) ?
O12 Fe6 3_445 2.027(5) ?
O13 P4 3_545 1.550(5) ?
O13 Fe9 2_655 2.021(5) ?
O13 Fe3 3_545 2.046(4) ?
O13 Fe31 3_545 2.137(7) ?
O14 P5 4_545 1.559(4) ?
O14 Fe8 4_545 2.088(4) ?
O14 Fe9 4 2.093(5) ?
O15 P4 5_565 1.524(4) ?
O15 Fe5 5_565 1.978(4) ?
O15 Cs4B 7 3.400(6) ?
O15 Cs4A 7 3.490(10) ?
O15 Cs4 7 3.544(7) ?
O16 P2 3 1.542(5) ?
O16 Fe2 3 2.038(5) ?
O16 Fe4 3_545 2.075(5) ?
O16 Fe41 3_545 2.275(10) ?
O17 Fe5 7_565 1.974(4) ?
O17 Cs1 7_565 3.030(5) ?
O18 P6 4_545 1.568(4) ?
O18 Fe7 4_545 2.075(4) ?
O19 P3 7_565 1.522(4) ?
O19 Fe1 1_565 1.978(4) ?
O19 Cs4 7_565 3.438(7) ?
O19 Cs4A 7_565 3.578(15) ?
O19 Cs4B 7_565 3.595(7) ?
O20 P3 7_565 1.511(5) ?
O20 Fe7 7_565 1.934(5) ?
O20 Cs3 7_565 3.430(5) ?
O20 Cs2 7_565 3.689(5) ?
O21 Fe5 5_565 1.943(5) ?
O21 Cs4B 7 3.442(8) ?
O21 Cs4A 3_445 3.459(9) ?
O21 Cs4B 3_445 3.480(6) ?
O21 Cs4 3_445 3.515(6) ?
O21 Cs4 7 3.702(10) ?
O21 Cs4A 7 3.744(11) ?
O22 Fe6 3_445 1.987(4) ?
O22 Cs3 5_565 3.298(6) ?
O23 Fe8 1_545 1.920(4) ?
O24 Fe4 4_545 2.074(5) ?
O24 Fe41 4_545 2.211(10) ?
